data_7704952
loop_
_publ_author_name
'Singh, Vivek Kumar'
'Donthireddy, S. N. R.'
'Illam, Praseetha Mathoor'
'Rit, Arnab'

_publ_section_title
;
 Transition metal complexes of a bis(carbene) ligand featuring
 1,2,4-triazolin-5-ylidene donors: structural diversity and catalytic
 applications.
;
_journal_issue 34
_journal_name_full 'Dalton transactions (Cambridge, England : 2003)'
_journal_page_first 11958
_journal_page_last 11970
_journal_paper_doi 10.1039/d0dt02142c
_journal_volume 49
_journal_year 2020
_chemical_formula_moiety 'C34 H44 Br2 Ir2 N6 [+ solvent]'
_chemical_formula_sum 'C34 H44 Br2 Ir2 N6'
_chemical_formula_weight 1080.97
_space_group_crystal_system triclinic
_space_group_IT_number 2
_space_group_name_Hall '-P 1'
_space_group_name_H-M_alt 'P -1'
_atom_sites_solution_hydrogens geom
_audit_creation_method SHELXL-2018/3
_audit_update_record
;
2020-07-14 deposited with the CCDC.	2020-07-27 downloaded from the CCDC.
;
_cell_angle_alpha 77.6670(10)
_cell_angle_beta 77.973(2)
_cell_angle_gamma 89.973(2)
_cell_formula_units_Z 8
_cell_length_a 18.0475(6)
_cell_length_b 18.9017(7)
_cell_length_c 23.8803(9)
_cell_measurement_reflns_used 9970
_cell_measurement_temperature 296(2)
_cell_measurement_theta_max 25.04
_cell_measurement_theta_min 2.31
_cell_volume 7775.3(5)
_computing_cell_refinement 'APEX2/SAINT (Bruker, 2004)'
_computing_data_collection 'APEX2 (Bruker, 2004)'
_computing_data_reduction 'SAINT/XPREP (Bruker, 2004)'
_computing_structure_refinement 'SHELXL-2018/3 (Sheldrick, 2018)'
_computing_structure_solution 'SHELXT 2014/4 (Sheldrick, 2014)'
_diffrn_ambient_temperature 296(2)
_diffrn_measured_fraction_theta_full 0.998
_diffrn_measured_fraction_theta_max 0.998
_diffrn_measurement_device_type 'Bruker axs kappa apex2 CCD Diffractometer'
_diffrn_measurement_method '\w and \f scan'
_diffrn_radiation_monochromator graphite
_diffrn_radiation_source 'fine-focus sealed tube'
_diffrn_radiation_type MoK\a
_diffrn_radiation_wavelength 0.71073
_diffrn_reflns_av_R_equivalents 0.1527
_diffrn_reflns_av_unetI/netI 0.1632
_diffrn_reflns_Laue_measured_fraction_full 0.998
_diffrn_reflns_Laue_measured_fraction_max 0.998
_diffrn_reflns_limit_h_max 21
_diffrn_reflns_limit_h_min -21
_diffrn_reflns_limit_k_max 22
_diffrn_reflns_limit_k_min -22
_diffrn_reflns_limit_l_max 28
_diffrn_reflns_limit_l_min -28
_diffrn_reflns_number 125576
_diffrn_reflns_point_group_measured_fraction_full 0.998
_diffrn_reflns_point_group_measured_fraction_max 0.998
_diffrn_reflns_theta_full 25.000
_diffrn_reflns_theta_max 25.000
_diffrn_reflns_theta_min 1.104
_exptl_absorpt_coefficient_mu 8.924
_exptl_absorpt_correction_T_max 0.7452
_exptl_absorpt_correction_T_min 0.3568
_exptl_absorpt_correction_type multi-scan
_exptl_absorpt_process_details 'SADABS (Bruker, 2004)'
_exptl_crystal_colour yellow
_exptl_crystal_density_diffrn 1.847
_exptl_crystal_description block
_exptl_crystal_F_000 4112
_exptl_crystal_size_max 0.200
_exptl_crystal_size_mid 0.150
_exptl_crystal_size_min 0.100
_refine_diff_density_max 1.243
_refine_diff_density_min -1.510
_refine_diff_density_rms 0.191
_refine_ls_extinction_method none
_refine_ls_goodness_of_fit_ref 1.013
_refine_ls_hydrogen_treatment constr
_refine_ls_matrix_type full
_refine_ls_number_parameters 1567
_refine_ls_number_reflns 27352
_refine_ls_number_restraints 1778
_refine_ls_restrained_S_all 0.996
_refine_ls_R_factor_all 0.1592
_refine_ls_R_factor_gt 0.0586
_refine_ls_shift/su_max 0.009
_refine_ls_shift/su_mean 0.000
_refine_ls_structure_factor_coef Fsqd
_refine_ls_weighting_details 'w=1/[\s^2^(Fo^2^)+(0.0529P)^2^+12.0402P] where P=(Fo^2^+2Fc^2^)/3'
_refine_ls_weighting_scheme calc
_refine_ls_wR_factor_gt 0.1186
_refine_ls_wR_factor_ref 0.1504
_reflns_Friedel_coverage 0.000
_reflns_number_gt 13270
_reflns_number_total 27352
_reflns_threshold_expression 'I > 2\s(I)'
_cod_data_source_file d0dt02142c2.cif
_cod_data_source_block shelx_CCDC3
_cod_depositor_comments 'Adding full bibliography for 7704949--7704952.cif.'
_cod_database_code 7704952
_shelx_shelxl_version_number 2018/3
_shelx_space_group_comment
;
The symmetry employed for this shelxl refinement is uniquely defined
by the following loop, which should always be used as a source of
symmetry information in preference to the above space-group names.
They are only intended as comments.
;
_shelx_estimated_absorpt_t_min 0.268
_shelx_estimated_absorpt_t_max 0.469

loop_
_space_group_symop_operation_xyz
'x, y, z'
'-x, -y, -z'

loop_
_atom_site_label
_atom_site_type_symbol
_atom_site_fract_x
_atom_site_fract_y
_atom_site_fract_z
_atom_site_U_iso_or_equiv
_atom_site_adp_type
_atom_site_occupancy
_atom_site_site_symmetry_order
_atom_site_calc_flag
_atom_site_refinement_flags_posn
_atom_site_refinement_flags_adp
_atom_site_refinement_flags_occupancy
_atom_site_disorder_assembly
_atom_site_disorder_group
C1 C 0.5446(11) 0.3527(9) 0.5523(9) 0.074(4) Uani 1 1 d . U . . .
C2 C 0.4819(11) 0.3395(11) 0.5987(10) 0.081(4) Uani 1 1 d . U . . .
C3 C 0.4717(10) 0.2657(12) 0.6197(9) 0.083(4) Uani 1 1 d . U . . .
C4 C 0.5251(12) 0.2295(9) 0.5893(10) 0.081(4) Uani 1 1 d . U . . .
C5 C 0.5713(10) 0.2803(10) 0.5473(8) 0.066(3) Uani 1 1 d . U . . .
C6 C 0.6348(12) 0.2637(16) 0.5025(11) 0.162(10) Uani 1 1 d . U . . .
H6A H 0.658924 0.308074 0.477974 0.244 Uiso 1 1 calc R U . . .
H6B H 0.670983 0.236422 0.521578 0.244 Uiso 1 1 calc R U . . .
H6C H 0.615695 0.235731 0.479009 0.244 Uiso 1 1 calc R U . . .
C7 C 0.5273(18) 0.1481(11) 0.5907(13) 0.207(13) Uani 1 1 d . U . . .
H7A H 0.572395 0.138745 0.564433 0.310 Uiso 1 1 calc R U . . .
H7B H 0.527495 0.121931 0.629834 0.310 Uiso 1 1 calc R U . . .
H7C H 0.483518 0.132773 0.578735 0.310 Uiso 1 1 calc R U . . .
C8 C 0.5683(16) 0.4220(11) 0.5105(11) 0.175(11) Uani 1 1 d . U . . .
H8A H 0.613520 0.416030 0.482913 0.262 Uiso 1 1 calc R U . . .
H8B H 0.528679 0.437435 0.489978 0.262 Uiso 1 1 calc R U . . .
H8C H 0.578162 0.457915 0.531395 0.262 Uiso 1 1 calc R U . . .
C9 C 0.4298(13) 0.3974(14) 0.6138(13) 0.195(12) Uani 1 1 d . U . . .
H9A H 0.452063 0.443924 0.592288 0.293 Uiso 1 1 calc R U . . .
H9B H 0.382089 0.389698 0.603748 0.293 Uiso 1 1 calc R U . . .
H9C H 0.421828 0.395604 0.655129 0.293 Uiso 1 1 calc R U . . .
C10 C 0.4021(14) 0.2344(18) 0.6667(11) 0.232(14) Uani 1 1 d . U . . .
H10A H 0.374640 0.273077 0.680318 0.348 Uiso 1 1 calc R U . . .
H10B H 0.369992 0.207465 0.650431 0.348 Uiso 1 1 calc R U . . .
H10C H 0.417686 0.202751 0.698868 0.348 Uiso 1 1 calc R U . . .
C11 C 0.7367(9) 0.6862(9) 0.6201(8) 0.061(3) Uani 1 1 d . U . . .
C12 C 0.6926(9) 0.7303(8) 0.5860(8) 0.062(3) Uani 1 1 d . U . . .
C13 C 0.6763(10) 0.6939(10) 0.5438(8) 0.071(3) Uani 1 1 d . U . . .
C14 C 0.7089(11) 0.6268(10) 0.5495(9) 0.081(4) Uani 1 1 d . U . . .
C15 C 0.7450(9) 0.6205(9) 0.5996(9) 0.072(4) Uani 1 1 d . U . . .
C16 C 0.7949(11) 0.5622(11) 0.6215(12) 0.162(10) Uani 1 1 d . U . . .
H16A H 0.792596 0.522687 0.602367 0.243 Uiso 1 1 calc R U . . .
H16B H 0.846219 0.581336 0.613119 0.243 Uiso 1 1 calc R U . . .
H16C H 0.777788 0.545098 0.663135 0.243 Uiso 1 1 calc R U . . .
C17 C 0.7165(14) 0.5726(12) 0.5111(11) 0.165(11) Uani 1 1 d . U . . .
H17A H 0.742249 0.531552 0.527727 0.247 Uiso 1 1 calc R U . . .
H17B H 0.667015 0.557071 0.508305 0.247 Uiso 1 1 calc R U . . .
H17C H 0.745088 0.594630 0.472621 0.247 Uiso 1 1 calc R U . . .
C18 C 0.6298(13) 0.7271(12) 0.4963(10) 0.136(9) Uani 1 1 d . U . . .
H18A H 0.613486 0.773977 0.501811 0.203 Uiso 1 1 calc R U . . .
H18B H 0.661324 0.731958 0.457819 0.203 Uiso 1 1 calc R U . . .
H18C H 0.586363 0.695785 0.500233 0.203 Uiso 1 1 calc R U . . .
C19 C 0.6758(12) 0.8124(8) 0.5820(9) 0.109(7) Uani 1 1 d . U . . .
H19A H 0.643550 0.827184 0.554653 0.164 Uiso 1 1 calc R U . . .
H19B H 0.650901 0.819379 0.619935 0.164 Uiso 1 1 calc R U . . .
H19C H 0.722566 0.841052 0.568867 0.164 Uiso 1 1 calc R U . . .
C20 C 0.7705(10) 0.7050(11) 0.6671(9) 0.106(7) Uani 1 1 d . U . . .
H20A H 0.797867 0.664888 0.683211 0.159 Uiso 1 1 calc R U . . .
H20B H 0.804495 0.746781 0.650880 0.159 Uiso 1 1 calc R U . . .
H20C H 0.730860 0.715441 0.697463 0.159 Uiso 1 1 calc R U . . .
C21 C 0.5883(7) 0.5001(7) 0.7332(7) 0.035(3) Uani 1 1 d . U . . .
C22 C 0.6037(7) 0.5204(7) 0.6737(7) 0.041(3) Uani 1 1 d . U . . .
C23 C 0.6037(7) 0.4644(7) 0.6432(7) 0.040(3) Uani 1 1 d . U . . .
H23 H 0.618027 0.475199 0.602426 0.048 Uiso 1 1 calc R U . . .
C24 C 0.5822(8) 0.3912(7) 0.6736(7) 0.043(3) Uani 1 1 d . U . . .
C25 C 0.5699(8) 0.3766(7) 0.7336(7) 0.038(3) Uani 1 1 d . U . . .
C26 C 0.5701(7) 0.4305(7) 0.7667(7) 0.039(3) Uani 1 1 d . U . . .
H26 H 0.558932 0.419950 0.807521 0.047 Uiso 1 1 calc R U . . .
C27 C 0.5945(8) 0.6276(8) 0.7201(7) 0.046(3) Uani 1 1 d . U . . .
C28 C 0.5644(10) 0.6335(8) 0.8143(8) 0.067(5) Uani 1 1 d . U . . .
H28 H 0.553921 0.653954 0.847015 0.081 Uiso 1 1 calc R U . . .
C29 C 0.5716(10) 0.7520(7) 0.7393(8) 0.071(5) Uani 1 1 d . U . . .
H29A H 0.615692 0.772881 0.709474 0.085 Uiso 1 1 calc R U . . .
H29B H 0.569979 0.773869 0.772740 0.085 Uiso 1 1 calc R U . . .
C30 C 0.5020(11) 0.7699(8) 0.7157(9) 0.088(6) Uani 1 1 d . U . . .
H30A H 0.499382 0.821601 0.704581 0.132 Uiso 1 1 calc R U . . .
H30B H 0.503708 0.749346 0.682039 0.132 Uiso 1 1 calc R U . . .
H30C H 0.457981 0.750334 0.745324 0.132 Uiso 1 1 calc R U . . .
C31 C 0.5640(8) 0.2578(7) 0.7202(7) 0.050(3) Uani 1 1 d . U . . .
C32 C 0.5439(9) 0.1974(8) 0.8126(8) 0.061(4) Uani 1 1 d . U . . .
H32 H 0.536106 0.158508 0.844852 0.073 Uiso 1 1 calc R U . . .
C33 C 0.5691(10) 0.1234(8) 0.7381(8) 0.075(5) Uani 1 1 d . U . . .
H33A H 0.535971 0.118973 0.711704 0.090 Uiso 1 1 calc R U . . .
H33B H 0.556510 0.083375 0.771940 0.090 Uiso 1 1 calc R U . . .
C34 C 0.6544(11) 0.1200(9) 0.7059(9) 0.094(7) Uani 1 1 d . U . . .
H34A H 0.661452 0.074745 0.693724 0.141 Uiso 1 1 calc R U . . .
H34B H 0.666545 0.159305 0.672088 0.141 Uiso 1 1 calc R U . . .
H34C H 0.687041 0.123781 0.732199 0.141 Uiso 1 1 calc R U . . .
C35 C 0.2442(9) 0.8275(8) 0.6034(8) 0.064(3) Uani 1 1 d D U . . .
C36 C 0.2319(8) 0.7497(8) 0.6233(7) 0.055(3) Uani 1 1 d D U . . .
C37 C 0.1884(9) 0.7218(8) 0.5893(7) 0.058(3) Uani 1 1 d D U . . .
C38 C 0.1734(9) 0.7833(8) 0.5471(7) 0.066(3) Uani 1 1 d D U . . .
C39 C 0.2064(9) 0.8451(8) 0.5561(7) 0.066(3) Uani 1 1 d D U . . .
C40 C 0.2904(10) 0.8769(11) 0.6229(11) 0.127(8) Uani 1 1 d . U . . .
H40A H 0.309229 0.850817 0.655770 0.190 Uiso 1 1 calc R U . . .
H40B H 0.332306 0.896969 0.591407 0.190 Uiso 1 1 calc R U . . .
H40C H 0.260106 0.915288 0.634193 0.190 Uiso 1 1 calc R U . . .
C41 C 0.2687(10) 0.7025(10) 0.6705(8) 0.092(6) Uani 1 1 d . U . . .
H41A H 0.295280 0.733218 0.687730 0.137 Uiso 1 1 calc R U . . .
H41B H 0.229967 0.673603 0.700404 0.137 Uiso 1 1 calc R U . . .
H41C H 0.303677 0.671262 0.652740 0.137 Uiso 1 1 calc R U . . .
C42 C 0.1691(10) 0.6453(8) 0.5881(9) 0.087(6) Uani 1 1 d . U . . .
H42A H 0.138349 0.645108 0.559792 0.130 Uiso 1 1 calc R U . . .
H42B H 0.214938 0.620944 0.577469 0.130 Uiso 1 1 calc R U . . .
H42C H 0.141678 0.620640 0.626183 0.130 Uiso 1 1 calc R U . . .
C43 C 0.1283(11) 0.7759(11) 0.5027(9) 0.103(7) Uani 1 1 d . U . . .
H43A H 0.113228 0.725879 0.507727 0.155 Uiso 1 1 calc R U . . .
H43B H 0.083988 0.803951 0.507947 0.155 Uiso 1 1 calc R U . . .
H43C H 0.158630 0.793217 0.464030 0.155 Uiso 1 1 calc R U . . .
C44 C 0.2149(13) 0.9212(10) 0.5160(9) 0.138(9) Uani 1 1 d . U . . .
H44A H 0.239812 0.953751 0.532749 0.207 Uiso 1 1 calc R U . . .
H44B H 0.244456 0.919248 0.478039 0.207 Uiso 1 1 calc R U . . .
H44C H 0.165605 0.938069 0.512226 0.207 Uiso 1 1 calc R U . . .
C45 C 0.0598(11) 1.2027(9) 0.5489(9) 0.087(4) Uani 1 1 d D U . . .
C46 C 0.0441(11) 1.1284(9) 0.5487(8) 0.081(4) Uani 1 1 d D U . . .
C47 C -0.0186(11) 1.1031(11) 0.5948(9) 0.090(4) Uani 1 1 d D U . . .
C48 C -0.0365(12) 1.1597(13) 0.6218(11) 0.123(4) Uani 1 1 d D U . . .
C49 C 0.0100(13) 1.2222(12) 0.5944(10) 0.115(4) Uani 1 1 d D U . . .
C50 C -0.0047(12) 1.2933(10) 0.6061(9) 0.115(4) Uani 1 1 d . U . . .
H50A H -0.042929 1.289104 0.641396 0.172 Uiso 1 1 calc R U . . .
H50B H 0.041072 1.314974 0.610807 0.172 Uiso 1 1 calc R U . . .
H50C H -0.022040 1.323149 0.573908 0.172 Uiso 1 1 calc R U . . .
C51 C -0.1103(11) 1.1487(12) 0.6686(10) 0.123(4) Uani 1 1 d . U . . .
H51A H -0.118071 1.190956 0.685014 0.184 Uiso 1 1 calc R U . . .
H51B H -0.152039 1.141055 0.651055 0.184 Uiso 1 1 calc R U . . .
H51C H -0.107060 1.107224 0.699084 0.184 Uiso 1 1 calc R U . . .
C52 C -0.0603(16) 1.0347(12) 0.6039(15) 0.244(13) Uani 1 1 d . U . . .
H52A H -0.033224 1.005981 0.578371 0.366 Uiso 1 1 calc R U . . .
H52B H -0.065593 1.009163 0.643968 0.366 Uiso 1 1 calc R U . . .
H52C H -0.109554 1.043586 0.595418 0.366 Uiso 1 1 calc R U . . .
C53 C 0.0841(18) 1.0893(15) 0.5061(11) 0.213(13) Uani 1 1 d . U . . .
H53A H 0.124594 1.119993 0.479623 0.319 Uiso 1 1 calc R U . . .
H53B H 0.104498 1.046763 0.526152 0.319 Uiso 1 1 calc R U . . .
H53C H 0.049483 1.075400 0.484339 0.319 Uiso 1 1 calc R U . . .
C54 C 0.1174(14) 1.2523(14) 0.5094(12) 0.192(11) Uani 1 1 d . U . . .
H54A H 0.146132 1.228217 0.480965 0.288 Uiso 1 1 calc R U . . .
H54B H 0.094048 1.293093 0.489723 0.288 Uiso 1 1 calc R U . . .
H54C H 0.150611 1.268676 0.531121 0.288 Uiso 1 1 calc R U . . .
C55 C 0.0792(7) 1.0172(7) 0.6748(7) 0.037(3) Uani 1 1 d . U . . .
C56 C 0.0978(7) 0.9598(7) 0.6465(7) 0.038(3) Uani 1 1 d . U . . .
H56 H 0.109784 0.970330 0.605733 0.046 Uiso 1 1 calc R U . . .
C57 C 0.0994(8) 0.8873(7) 0.6762(7) 0.043(3) Uani 1 1 d . U . . .
C58 C 0.0807(7) 0.8756(7) 0.7370(7) 0.034(3) Uani 1 1 d . U . . .
C59 C 0.0603(7) 0.9300(7) 0.7689(7) 0.036(3) Uani 1 1 d . U . . .
H59 H 0.046638 0.919981 0.809621 0.043 Uiso 1 1 calc R U . . .
C60 C 0.0620(7) 0.9995(7) 0.7349(7) 0.038(3) Uani 1 1 d . U . . .
C61 C 0.0619(8) 1.1262(7) 0.7199(7) 0.046(3) Uani 1 1 d . U . . .
C62 C 0.0425(9) 1.1373(8) 0.8106(8) 0.056(4) Uani 1 1 d . U . . .
H62 H 0.036524 1.159703 0.842291 0.067 Uiso 1 1 calc R U . . .
C63 C 0.0716(10) 1.2528(7) 0.7371(8) 0.074(5) Uani 1 1 d . U . . .
H63A H 0.057228 1.273897 0.771198 0.088 Uiso 1 1 calc R U . . .
H63B H 0.041493 1.274154 0.709051 0.088 Uiso 1 1 calc R U . . .
C64 C 0.1536(10) 1.2717(8) 0.7102(9) 0.090(7) Uani 1 1 d . U . . .
H64A H 0.161794 1.323451 0.699518 0.135 Uiso 1 1 calc R U . . .
H64B H 0.183772 1.251738 0.737975 0.135 Uiso 1 1 calc R U . . .
H64C H 0.168031 1.251995 0.675805 0.135 Uiso 1 1 calc R U . . .
C65 C 0.0895(8) 0.7562(7) 0.7254(7) 0.041(3) Uani 1 1 d . U . . .
C66 C 0.0612(8) 0.6992(7) 0.8159(8) 0.053(4) Uani 1 1 d . U . . .
H66 H 0.053300 0.660868 0.848484 0.063 Uiso 1 1 calc R U . . .
C67 C 0.0716(10) 0.6216(7) 0.7440(8) 0.070(5) Uani 1 1 d . U . . .
H67A H 0.067353 0.582863 0.778612 0.084 Uiso 1 1 calc R U . . .
H67B H 0.117837 0.615810 0.716533 0.084 Uiso 1 1 calc R U . . .
C68 C 0.0036(10) 0.6153(8) 0.7160(8) 0.078(6) Uani 1 1 d . U . . .
H68A H 0.002504 0.568859 0.705818 0.117 Uiso 1 1 calc R U . . .
H68B H -0.042349 0.620003 0.743294 0.117 Uiso 1 1 calc R U . . .
H68C H 0.008122 0.652941 0.681231 0.117 Uiso 1 1 calc R U . . .
C69 C 0.3547(9) 0.8092(9) 0.9012(8) 0.060(3) Uani 1 1 d . U . . .
C70 C 0.3488(9) 0.8509(9) 0.9435(8) 0.059(3) Uani 1 1 d . U . . .
C71 C 0.2796(9) 0.8929(10) 0.9413(8) 0.066(3) Uani 1 1 d . U . . .
C72 C 0.2450(9) 0.8728(9) 0.9009(8) 0.061(3) Uani 1 1 d . U . . .
C73 C 0.2946(10) 0.8271(9) 0.8699(8) 0.062(3) Uani 1 1 d . U . . .
C74 C 0.4112(9) 0.7507(9) 0.8898(8) 0.082(5) Uani 1 1 d . U . . .
H74A H 0.401742 0.731156 0.857830 0.123 Uiso 1 1 calc R U . . .
H74B H 0.461988 0.771587 0.879945 0.123 Uiso 1 1 calc R U . . .
H74C H 0.405367 0.712579 0.924373 0.123 Uiso 1 1 calc R U . . .
C75 C 0.3940(9) 0.8455(10) 0.9885(8) 0.088(6) Uani 1 1 d . U . . .
H75A H 0.378214 0.880574 1.011744 0.133 Uiso 1 1 calc R U . . .
H75B H 0.386672 0.797698 1.013164 0.133 Uiso 1 1 calc R U . . .
H75C H 0.446655 0.854654 0.969920 0.133 Uiso 1 1 calc R U . . .
C76 C 0.2488(10) 0.9383(11) 0.9848(9) 0.101(7) Uani 1 1 d . U . . .
H76A H 0.285648 0.943504 1.007551 0.151 Uiso 1 1 calc R U . . .
H76B H 0.237851 0.985216 0.964253 0.151 Uiso 1 1 calc R U . . .
H76C H 0.203099 0.914988 1.010398 0.151 Uiso 1 1 calc R U . . .
C77 C 0.1658(9) 0.8973(11) 0.8917(9) 0.102(7) Uani 1 1 d . U . . .
H77A H 0.152589 0.876987 0.861304 0.154 Uiso 1 1 calc R U . . .
H77B H 0.128883 0.880930 0.927524 0.154 Uiso 1 1 calc R U . . .
H77C H 0.166718 0.949263 0.880488 0.154 Uiso 1 1 calc R U . . .
C78 C 0.2724(10) 0.7896(10) 0.8264(8) 0.098(7) Uani 1 1 d . U . . .
H78A H 0.230450 0.813073 0.812496 0.147 Uiso 1 1 calc R U . . .
H78B H 0.314603 0.791910 0.793943 0.147 Uiso 1 1 calc R U . . .
H78C H 0.257979 0.739870 0.844730 0.147 Uiso 1 1 calc R U . . .
C79 C 0.7053(11) 0.9835(9) 0.8947(8) 0.069(4) Uani 1 1 d . U . . .
C80 C 0.6639(10) 0.9311(10) 0.9423(8) 0.070(3) Uani 1 1 d . U . . .
C81 C 0.7159(12) 0.8779(10) 0.9566(9) 0.082(4) Uani 1 1 d . U . . .
C82 C 0.7898(11) 0.9018(12) 0.9156(10) 0.090(4) Uani 1 1 d . U . . .
C83 C 0.7788(12) 0.9681(11) 0.8789(9) 0.082(4) Uani 1 1 d . U . . .
C84 C 0.8382(15) 1.0135(15) 0.8373(12) 0.200(12) Uani 1 1 d . U . . .
H84A H 0.884743 0.988610 0.834748 0.300 Uiso 1 1 calc R U . . .
H84B H 0.825118 1.024455 0.799524 0.300 Uiso 1 1 calc R U . . .
H84C H 0.844304 1.057653 0.849907 0.300 Uiso 1 1 calc R U . . .
C85 C 0.8615(14) 0.8608(16) 0.9259(13) 0.204(13) Uani 1 1 d . U . . .
H85A H 0.847027 0.816467 0.954627 0.306 Uiso 1 1 calc R U . . .
H85B H 0.888141 0.849992 0.889696 0.306 Uiso 1 1 calc R U . . .
H85C H 0.893775 0.890466 0.939627 0.306 Uiso 1 1 calc R U . . .
C86 C 0.6986(17) 0.8125(12) 1.0016(11) 0.178(11) Uani 1 1 d . U . . .
H86A H 0.743499 0.785441 1.002610 0.267 Uiso 1 1 calc R U . . .
H86B H 0.680663 0.824780 1.038972 0.267 Uiso 1 1 calc R U . . .
H86C H 0.660099 0.783725 0.993338 0.267 Uiso 1 1 calc R U . . .
C87 C 0.6731(15) 1.0544(10) 0.8693(10) 0.144(9) Uani 1 1 d . U . . .
H87A H 0.619995 1.053935 0.886591 0.216 Uiso 1 1 calc R U . . .
H87B H 0.699051 1.093970 0.877537 0.216 Uiso 1 1 calc R U . . .
H87C H 0.679701 1.059999 0.827594 0.216 Uiso 1 1 calc R U . . .
C88 C 0.5854(11) 0.9329(14) 0.9780(10) 0.145(9) Uani 1 1 d . U . . .
H88A H 0.560555 0.973732 0.959969 0.218 Uiso 1 1 calc R U . . .
H88B H 0.557234 0.889007 0.979947 0.218 Uiso 1 1 calc R U . . .
H88C H 0.588124 0.936937 1.016906 0.218 Uiso 1 1 calc R U . . .
C89 C 0.5381(8) 0.9066(8) 0.8514(7) 0.053(4) Uani 1 1 d . U . . .
H89 H 0.525913 0.895706 0.892195 0.063 Uiso 1 1 calc R U . . .
C90 C 0.6129(8) 0.9067(8) 0.8238(7) 0.046(3) Uani 1 1 d . U . . .
C91 C 0.6270(7) 0.9207(7) 0.7628(7) 0.037(3) Uani 1 1 d . U . . .
C92 C 0.5746(8) 0.9401(6) 0.7274(7) 0.038(3) Uani 1 1 d . U . . .
H92 H 0.587143 0.951259 0.686623 0.046 Uiso 1 1 calc R U . . .
C93 C 0.5019(8) 0.9409(7) 0.7598(7) 0.035(3) Uani 1 1 d . U . . .
C94 C 0.4775(8) 0.9225(7) 0.8202(7) 0.045(3) Uani 1 1 d . U . . .
C95 C 0.3714(8) 0.9615(8) 0.7707(7) 0.050(3) Uani 1 1 d . U . . .
C96 C 0.3691(10) 1.0069(9) 0.6793(9) 0.071(5) Uani 1 1 d . U . . .
H96 H 0.349806 1.028475 0.646907 0.085 Uiso 1 1 calc R U . . .
C97 C 0.2481(9) 1.0112(10) 0.7506(9) 0.092(6) Uani 1 1 d . U . . .
H97A H 0.222302 0.973659 0.783306 0.111 Uiso 1 1 calc R U . . .
H97B H 0.221626 1.014333 0.718837 0.111 Uiso 1 1 calc R U . . .
C98 C 0.2456(10) 1.0825(12) 0.7691(11) 0.121(9) Uani 1 1 d . U . . .
H98A H 0.193789 1.094018 0.781492 0.182 Uiso 1 1 calc R U . . .
H98B H 0.271089 1.079237 0.801043 0.182 Uiso 1 1 calc R U . . .
H98C H 0.270413 1.119862 0.736653 0.182 Uiso 1 1 calc R U . . .
C99 C 0.7488(8) 0.8921(8) 0.7782(8) 0.053(3) Uani 1 1 d . U . . .
C100 C 0.8068(9) 0.8936(9) 0.6880(9) 0.067(5) Uani 1 1 d . U . . .
H100 H 0.845491 0.889654 0.656486 0.080 Uiso 1 1 calc R U . . .
C101 C 0.8817(9) 0.8477(10) 0.7658(10) 0.094(6) Uani 1 1 d . U . . .
H10D H 0.888932 0.867953 0.798460 0.113 Uiso 1 1 calc R U . . .
H10E H 0.926465 0.860789 0.734586 0.113 Uiso 1 1 calc R U . . .
C102 C 0.8728(10) 0.7656(10) 0.7853(9) 0.094(7) Uani 1 1 d . U . . .
H10F H 0.917198 0.747143 0.798613 0.141 Uiso 1 1 calc R U . . .
H10G H 0.829086 0.752429 0.816750 0.141 Uiso 1 1 calc R U . . .
H10H H 0.866590 0.745271 0.752925 0.141 Uiso 1 1 calc R U . . .
C103 C 0.7869(13) 0.4642(12) 0.8808(10) 0.093(4) Uani 1 1 d . U . . .
C104 C 0.8532(12) 0.4783(11) 0.8977(10) 0.087(4) Uani 1 1 d . U . . .
C105 C 0.8673(13) 0.4241(13) 0.9426(10) 0.100(4) Uani 1 1 d . U . . .
C106 C 0.8058(15) 0.3750(14) 0.9524(11) 0.124(4) Uani 1 1 d . U . . .
C107 C 0.7565(11) 0.3980(13) 0.9149(11) 0.101(5) Uani 1 1 d . U . . .
C108 C 0.8956(15) 0.5529(11) 0.8665(12) 0.197(12) Uani 1 1 d . U . . .
H10I H 0.940624 0.557279 0.881244 0.296 Uiso 1 1 calc R U . . .
H10J H 0.909338 0.555762 0.824979 0.296 Uiso 1 1 calc R U . . .
H10K H 0.863053 0.591441 0.874099 0.296 Uiso 1 1 calc R U . . .
C109 C 0.7463(17) 0.5081(16) 0.8364(12) 0.218(13) Uani 1 1 d . U . . .
H10L H 0.701161 0.481557 0.835947 0.327 Uiso 1 1 calc R U . . .
H10M H 0.732853 0.553375 0.847042 0.327 Uiso 1 1 calc R U . . .
H10N H 0.779072 0.517235 0.798193 0.327 Uiso 1 1 calc R U . . .
C110 C 0.6781(14) 0.3607(19) 0.9223(15) 0.255(15) Uani 1 1 d . U . . .
H11J H 0.674636 0.314689 0.949388 0.382 Uiso 1 1 calc R U . . .
H11K H 0.639227 0.390736 0.937130 0.382 Uiso 1 1 calc R U . . .
H11L H 0.671564 0.353457 0.885013 0.382 Uiso 1 1 calc R U . . .
C111 C 0.7960(12) 0.3057(11) 1.0011(9) 0.124(4) Uani 1 1 d . U . . .
H11M H 0.838075 0.302995 1.020255 0.186 Uiso 1 1 calc R U . . .
H11N H 0.749729 0.306822 1.029206 0.186 Uiso 1 1 calc R U . . .
H11O H 0.794231 0.264134 0.984272 0.186 Uiso 1 1 calc R U . . .
C112 C 0.9238(14) 0.4219(18) 0.9781(11) 0.202(12) Uani 1 1 d . U . . .
H11G H 0.918800 0.376277 1.005772 0.304 Uiso 1 1 calc R U . . .
H11H H 0.973577 0.427561 0.953182 0.304 Uiso 1 1 calc R U . . .
H11I H 0.916526 0.460576 0.998778 0.304 Uiso 1 1 calc R U . . .
C113 C 1.2782(10) 0.3196(9) 0.8726(8) 0.065(4) Uani 1 1 d . U . . .
C114 C 1.3095(9) 0.3685(9) 0.9024(8) 0.062(4) Uani 1 1 d . U . . .
C115 C 1.2526(9) 0.3851(10) 0.9461(8) 0.065(4) Uani 1 1 d . U . . .
C116 C 1.1814(9) 0.3432(9) 0.9469(8) 0.065(3) Uani 1 1 d . U . . .
C117 C 1.2013(9) 0.3030(8) 0.9012(8) 0.061(3) Uani 1 1 d . U . . .
C118 C 1.1486(10) 0.2477(8) 0.8897(8) 0.080(6) Uani 1 1 d . U . . .
H11A H 1.099558 0.246990 0.915051 0.120 Uiso 1 1 calc R U . . .
H11B H 1.143783 0.260520 0.849558 0.120 Uiso 1 1 calc R U . . .
H11C H 1.168973 0.200502 0.897324 0.120 Uiso 1 1 calc R U . . .
C119 C 1.1109(9) 0.3403(10) 0.9924(8) 0.086(6) Uani 1 1 d . U . . .
H11D H 1.116032 0.374305 1.016089 0.129 Uiso 1 1 calc R U . . .
H11E H 1.068874 0.352287 0.973764 0.129 Uiso 1 1 calc R U . . .
H11F H 1.102205 0.292259 1.016646 0.129 Uiso 1 1 calc R U . . .
C120 C 1.2612(11) 0.4329(11) 0.9879(9) 0.103(7) Uani 1 1 d . U . . .
H12A H 1.213134 0.435338 1.013544 0.154 Uiso 1 1 calc R U . . .
H12B H 1.297281 0.413022 1.010716 0.154 Uiso 1 1 calc R U . . .
H12C H 1.278821 0.480786 0.965947 0.154 Uiso 1 1 calc R U . . .
C121 C 1.3935(10) 0.3949(13) 0.8946(10) 0.140(10) Uani 1 1 d . U . . .
H12D H 1.424470 0.378306 0.862506 0.210 Uiso 1 1 calc R U . . .
H12E H 1.396943 0.446902 0.886590 0.210 Uiso 1 1 calc R U . . .
H12F H 1.410966 0.375765 0.929931 0.210 Uiso 1 1 calc R U . . .
C122 C 1.3235(11) 0.2853(10) 0.8256(9) 0.105(7) Uani 1 1 d . U . . .
H12G H 1.374107 0.306617 0.813757 0.158 Uiso 1 1 calc R U . . .
H12H H 1.325190 0.234144 0.840675 0.158 Uiso 1 1 calc R U . . .
H12I H 1.299927 0.293300 0.792347 0.158 Uiso 1 1 calc R U . . .
C123 C 1.0775(7) 0.4389(6) 0.7290(7) 0.037(3) Uani 1 1 d . U . . .
H123 H 1.088005 0.450617 0.688237 0.045 Uiso 1 1 calc R U . . .
C124 C 1.1321(7) 0.4388(6) 0.7614(7) 0.033(3) Uani 1 1 d . U . . .
C125 C 1.1213(8) 0.4199(8) 0.8220(7) 0.048(3) Uani 1 1 d . U . . .
C126 C 1.0449(8) 0.4000(7) 0.8523(7) 0.048(4) Uani 1 1 d . U . . .
H126 H 1.034326 0.384774 0.892966 0.058 Uiso 1 1 calc R U . . .
C127 C 0.9868(8) 0.4028(8) 0.8234(8) 0.050(3) Uani 1 1 d . U . . .
C128 C 1.0045(8) 0.4196(7) 0.7635(7) 0.036(3) Uani 1 1 d . U . . .
C129 C 0.8734(8) 0.3922(8) 0.7766(8) 0.049(3) Uani 1 1 d . U . . .
C130 C 0.8690(10) 0.3977(11) 0.6861(10) 0.081(6) Uani 1 1 d . U . . .
H130 H 0.848747 0.393585 0.654154 0.098 Uiso 1 1 calc R U . . .
C131 C 0.7500(9) 0.3468(11) 0.7611(11) 0.107(7) Uani 1 1 d . U . . .
H13A H 0.724528 0.361781 0.796320 0.128 Uiso 1 1 calc R U . . .
H13B H 0.721186 0.362734 0.731015 0.128 Uiso 1 1 calc R U . . .
C132 C 0.7524(11) 0.2666(11) 0.7734(11) 0.126(9) Uani 1 1 d . U . . .
H13C H 0.701593 0.245694 0.786154 0.189 Uiso 1 1 calc R U . . .
H13D H 0.776837 0.251638 0.738389 0.189 Uiso 1 1 calc R U . . .
H13E H 0.780175 0.250686 0.803620 0.189 Uiso 1 1 calc R U . . .
C133 C 1.2572(8) 0.4599(8) 0.7727(7) 0.050(3) Uani 1 1 d . U . . .
C134 C 1.3092(9) 0.5065(8) 0.6819(8) 0.061(4) Uani 1 1 d . U . . .
H134 H 1.346405 0.527053 0.649131 0.073 Uiso 1 1 calc R U . . .
C135 C 1.3902(9) 0.5089(9) 0.7542(9) 0.084(6) Uani 1 1 d . U . . .
H13F H 1.432786 0.516257 0.720858 0.101 Uiso 1 1 calc R U . . .
H13G H 1.400846 0.468689 0.783757 0.101 Uiso 1 1 calc R U . . .
C136 C 1.3826(10) 0.5753(11) 0.7784(10) 0.115(8) Uani 1 1 d . U . . .
H13H H 1.428584 0.585387 0.790038 0.172 Uiso 1 1 calc R U . . .
H13I H 1.373028 0.615493 0.749052 0.172 Uiso 1 1 calc R U . . .
H13J H 1.341102 0.567944 0.811926 0.172 Uiso 1 1 calc R U . . .
N1 N 0.5576(7) 0.1910(6) 0.7566(6) 0.053(3) Uani 1 1 d . U . . .
N2 N 0.5589(6) 0.3019(6) 0.7575(6) 0.039(3) Uani 1 1 d . U . . .
N3 N 0.5431(7) 0.2679(6) 0.8161(6) 0.051(3) Uani 1 1 d . U . . .
N4 N 0.5837(6) 0.5623(6) 0.7587(6) 0.043(3) Uani 1 1 d . U . . .
N5 N 0.5657(6) 0.5641(6) 0.8178(6) 0.046(3) Uani 1 1 d . U . . .
N6 N 0.5799(7) 0.6743(6) 0.7573(6) 0.053(3) Uani 1 1 d . U . . .
N7 N 0.0774(6) 0.8001(6) 0.7619(5) 0.038(3) Uani 1 1 d . U . . .
N8 N 0.0583(7) 0.7684(6) 0.8203(6) 0.048(3) Uani 1 1 d . U . . .
N9 N 0.0766(7) 0.6894(6) 0.7601(6) 0.051(3) Uani 1 1 d . U . . .
N10 N 0.0516(6) 1.0614(6) 0.7577(6) 0.042(3) Uani 1 1 d . U . . .
N11 N 0.0406(7) 1.0658(6) 0.8166(6) 0.051(3) Uani 1 1 d . U . . .
N12 N 0.0539(7) 1.1741(6) 0.7548(6) 0.050(3) Uani 1 1 d . U . . .
N13 N 0.3274(7) 0.9914(6) 0.7312(7) 0.054(3) Uani 1 1 d . U . . .
N14 N 0.4395(7) 0.9613(6) 0.7323(6) 0.041(3) Uani 1 1 d . U . . .
N15 N 0.4409(7) 0.9906(6) 0.6743(6) 0.054(3) Uani 1 1 d . U . . .
N16 N 0.7050(6) 0.9126(6) 0.7396(6) 0.040(3) Uani 1 1 d . U . . .
N17 N 0.7391(7) 0.9139(7) 0.6819(6) 0.056(3) Uani 1 1 d . U . . .
N18 N 0.8157(7) 0.8785(7) 0.7452(7) 0.060(3) Uani 1 1 d . U . . .
N19 N 1.2088(7) 0.4600(6) 0.7363(6) 0.046(3) Uani 1 1 d . U . . .
N20 N 1.2416(7) 0.4912(6) 0.6787(6) 0.052(3) Uani 1 1 d . U . . .
N21 N 1.3222(7) 0.4907(6) 0.7358(6) 0.052(3) Uani 1 1 d . U . . .
N22 N 0.9407(6) 0.4126(6) 0.7394(6) 0.042(3) Uani 1 1 d . U . . .
N23 N 0.9375(8) 0.4187(7) 0.6807(6) 0.059(3) Uani 1 1 d . U . . .
N24 N 0.8285(7) 0.3819(7) 0.7409(8) 0.067(4) Uani 1 1 d . U . . .
Ir1 Ir 0.57600(3) 0.30417(3) 0.63568(3) 0.04267(18) Uani 1 1 d . U . . .
Ir2 Ir 0.62780(3) 0.62841(3) 0.63528(3) 0.04653(19) Uani 1 1 d . U . . .
Ir3 Ir 0.12456(3) 0.79997(3) 0.63936(3) 0.04327(18) Uani 1 1 d . U . . .
Ir4 Ir 0.07050(3) 1.12402(3) 0.63569(3) 0.04259(18) Uani 1 1 d . U . . .
Ir5 Ir 0.36445(3) 0.92267(3) 0.85508(3) 0.04896(19) Uani 1 1 d . U . . .
Ir6 Ir 0.70345(3) 0.88753(3) 0.86257(3) 0.0484(2) Uani 1 1 d . U . . .
Ir7 Ir 0.87272(3) 0.38333(3) 0.86209(3) 0.0533(2) Uani 1 1 d . U . . .
Ir8 Ir 1.21547(3) 0.41757(3) 0.85771(3) 0.04850(19) Uani 1 1 d . U . . .
Br1 Br 0.71973(10) 0.30749(10) 0.61335(9) 0.0708(6) Uani 1 1 d . U . . .
Br2 Br 0.49447(10) 0.63572(9) 0.61736(9) 0.0649(5) Uani 1 1 d . U . . .
Br3 Br -0.00894(9) 0.80198(9) 0.62232(9) 0.0639(5) Uani 1 1 d . U . . .
Br4 Br 0.21414(10) 1.13510(9) 0.61093(9) 0.0687(5) Uani 1 1 d . U . . .
Br5 Br 0.39148(11) 1.04909(10) 0.86741(10) 0.0821(6) Uani 1 1 d . U . . .
Br6 Br 0.67029(12) 0.75360(10) 0.87852(11) 0.0895(7) Uani 1 1 d . U . . .
Br7 Br 0.89621(12) 0.24950(10) 0.87467(12) 0.0992(8) Uani 1 1 d . U . . .
Br8 Br 1.18003(11) 0.54288(10) 0.87226(10) 0.0833(7) Uani 1 1 d . U . . .

loop_
_atom_site_aniso_label
_atom_site_aniso_U_11
_atom_site_aniso_U_22
_atom_site_aniso_U_33
_atom_site_aniso_U_23
_atom_site_aniso_U_13
_atom_site_aniso_U_12
C1 0.100(9) 0.064(7) 0.071(8) -0.015(6) -0.049(7) -0.005(7)
C2 0.073(8) 0.109(9) 0.095(11) -0.069(8) -0.050(6) 0.030(7)
C3 0.060(7) 0.127(9) 0.068(11) -0.032(8) -0.012(6) -0.029(7)
C4 0.106(10) 0.065(7) 0.087(10) -0.037(7) -0.032(8) -0.018(7)
C5 0.062(8) 0.093(8) 0.056(7) -0.038(7) -0.018(6) 0.009(7)
C6 0.098(16) 0.32(3) 0.101(15) -0.127(18) -0.014(10) 0.061(16)
C7 0.37(4) 0.058(8) 0.25(3) -0.060(12) -0.17(3) 0.005(13)
C8 0.32(3) 0.101(10) 0.122(17) 0.039(11) -0.144(16) -0.085(16)
C9 0.156(17) 0.27(2) 0.30(3) -0.24(2) -0.183(16) 0.159(16)
C10 0.126(16) 0.44(3) 0.11(2) -0.08(2) 0.038(13) -0.18(2)
C11 0.047(7) 0.066(7) 0.060(9) -0.005(6) 0.003(6) -0.023(6)
C12 0.064(9) 0.047(6) 0.063(9) -0.004(5) 0.000(7) -0.016(5)
C13 0.066(9) 0.078(8) 0.058(7) -0.005(6) 0.001(6) -0.031(7)
C14 0.087(9) 0.076(8) 0.066(8) -0.028(7) 0.031(6) -0.032(7)
C15 0.054(6) 0.060(7) 0.081(10) -0.003(7) 0.021(6) 0.003(6)
C16 0.079(12) 0.112(14) 0.23(3) 0.045(16) 0.029(15) 0.047(12)
C17 0.21(3) 0.132(15) 0.132(18) -0.093(16) 0.070(14) -0.081(16)
C18 0.15(2) 0.171(19) 0.077(13) 0.021(12) -0.045(14) -0.049(14)
C19 0.15(2) 0.050(6) 0.098(18) 0.010(8) 0.012(15) -0.005(9)
C20 0.055(12) 0.175(19) 0.086(14) -0.026(12) -0.011(10) -0.052(12)
C21 0.028(8) 0.039(5) 0.046(7) -0.020(5) -0.011(8) -0.006(6)
C22 0.035(8) 0.041(5) 0.049(7) -0.024(4) 0.001(7) -0.006(5)
C23 0.050(9) 0.036(5) 0.038(8) -0.014(5) -0.013(8) 0.001(7)
C24 0.056(9) 0.033(5) 0.046(7) -0.007(5) -0.025(8) 0.005(6)
C25 0.040(9) 0.029(5) 0.047(7) -0.008(5) -0.013(8) -0.001(6)
C26 0.023(8) 0.046(6) 0.054(8) -0.021(5) -0.007(7) 0.003(7)
C27 0.046(8) 0.042(6) 0.051(5) -0.020(5) -0.002(5) -0.007(7)
C28 0.106(15) 0.053(8) 0.049(8) -0.028(6) -0.015(11) -0.008(10)
C29 0.100(14) 0.036(6) 0.089(15) -0.028(7) -0.028(12) -0.012(8)
C30 0.118(17) 0.053(11) 0.101(19) -0.019(11) -0.041(14) 0.013(10)
C31 0.062(9) 0.032(5) 0.054(5) -0.013(5) -0.008(6) -0.013(7)
C32 0.062(11) 0.051(7) 0.058(8) -0.004(6) 0.010(10) 0.004(9)
C33 0.096(12) 0.031(7) 0.093(15) -0.014(8) -0.008(11) -0.011(9)
C34 0.116(14) 0.070(13) 0.089(18) -0.015(11) -0.009(12) 0.048(11)
C35 0.056(6) 0.065(7) 0.068(9) -0.031(6) 0.011(6) 0.001(6)
C36 0.040(7) 0.068(6) 0.058(9) -0.017(6) -0.008(6) 0.016(6)
C37 0.057(8) 0.060(6) 0.063(9) -0.027(6) -0.014(7) 0.023(6)
C38 0.071(9) 0.084(7) 0.049(7) -0.026(6) -0.011(6) 0.043(7)
C39 0.065(8) 0.060(6) 0.057(7) -0.007(5) 0.020(5) 0.032(6)
C40 0.076(12) 0.136(15) 0.18(2) -0.095(17) 0.007(13) -0.030(12)
C41 0.078(13) 0.115(13) 0.089(14) -0.021(10) -0.035(11) 0.046(10)
C42 0.105(15) 0.069(7) 0.094(17) -0.043(9) -0.012(13) 0.018(9)
C43 0.105(16) 0.153(18) 0.061(11) -0.027(12) -0.034(11) 0.051(13)
C44 0.17(2) 0.084(9) 0.093(16) 0.030(9) 0.064(12) 0.044(11)
C45 0.099(10) 0.068(7) 0.091(9) 0.010(6) -0.046(7) 0.012(7)
C46 0.103(10) 0.081(8) 0.071(7) -0.020(7) -0.048(7) 0.044(7)
C47 0.067(8) 0.098(9) 0.104(11) 0.022(8) -0.062(7) -0.004(7)
C48 0.086(6) 0.163(9) 0.116(11) -0.003(8) -0.043(6) 0.074(7)
C49 0.154(9) 0.098(7) 0.115(10) -0.028(7) -0.074(8) 0.079(7)
C50 0.154(9) 0.098(7) 0.115(10) -0.028(7) -0.074(8) 0.079(7)
C51 0.086(6) 0.163(9) 0.116(11) -0.003(8) -0.043(6) 0.074(7)
C52 0.25(3) 0.130(13) 0.36(3) 0.118(15) -0.25(2) -0.100(14)
C53 0.37(3) 0.23(2) 0.088(15) -0.088(17) -0.099(15) 0.21(2)
C54 0.159(18) 0.23(2) 0.143(18) 0.125(15) -0.091(11) -0.072(16)
C55 0.028(7) 0.040(5) 0.048(7) -0.016(4) -0.013(7) 0.004(5)
C56 0.037(9) 0.039(5) 0.039(8) -0.012(5) -0.007(8) 0.008(7)
C57 0.048(8) 0.041(5) 0.035(7) -0.006(5) 0.000(7) 0.001(6)
C58 0.037(8) 0.028(5) 0.040(7) -0.005(5) -0.015(7) -0.004(6)
C59 0.033(8) 0.038(6) 0.044(8) -0.016(5) -0.015(7) -0.001(6)
C60 0.036(8) 0.034(5) 0.047(7) -0.013(5) -0.010(8) 0.010(7)
C61 0.047(8) 0.028(5) 0.067(5) -0.017(5) -0.017(6) 0.013(7)
C62 0.058(11) 0.050(7) 0.064(8) -0.025(6) -0.007(10) 0.004(9)
C63 0.108(12) 0.034(7) 0.085(15) -0.024(7) -0.023(12) 0.012(9)
C64 0.105(13) 0.041(10) 0.12(2) -0.021(11) -0.018(13) -0.012(9)
C65 0.047(8) 0.033(5) 0.045(5) -0.010(5) -0.011(5) 0.003(7)
C66 0.057(11) 0.031(6) 0.059(8) 0.010(6) -0.010(10) -0.006(8)
C67 0.097(14) 0.024(7) 0.089(15) -0.004(8) -0.027(11) 0.007(9)
C68 0.098(15) 0.042(10) 0.102(18) -0.019(10) -0.035(12) 0.008(9)
C69 0.054(8) 0.071(6) 0.049(9) -0.011(5) 0.003(6) -0.012(5)
C70 0.041(7) 0.087(8) 0.049(6) -0.016(5) -0.010(6) -0.008(6)
C71 0.050(7) 0.097(9) 0.054(7) -0.025(6) -0.005(5) 0.002(6)
C72 0.040(6) 0.090(10) 0.046(9) -0.001(7) -0.008(5) -0.010(5)
C73 0.064(8) 0.070(8) 0.047(9) -0.008(6) -0.005(6) -0.019(5)
C74 0.071(11) 0.087(9) 0.081(16) -0.012(9) -0.007(11) 0.007(8)
C75 0.063(12) 0.144(17) 0.060(10) -0.016(10) -0.026(10) -0.001(11)
C76 0.083(14) 0.131(16) 0.088(14) -0.056(12) 0.016(10) 0.005(11)
C77 0.034(7) 0.167(18) 0.089(17) 0.007(14) -0.010(9) -0.011(8)
C78 0.078(13) 0.131(16) 0.088(15) -0.044(12) -0.005(10) -0.054(11)
C79 0.097(9) 0.072(6) 0.056(10) -0.019(6) -0.051(7) -0.005(7)
C80 0.071(8) 0.100(8) 0.050(8) -0.027(6) -0.023(6) -0.004(7)
C81 0.108(9) 0.082(9) 0.065(7) -0.001(6) -0.054(8) -0.009(8)
C82 0.072(8) 0.129(10) 0.096(11) -0.040(8) -0.063(7) 0.015(7)
C83 0.080(8) 0.098(9) 0.072(11) -0.024(7) -0.022(7) -0.037(6)
C84 0.190(18) 0.25(2) 0.14(2) -0.049(15) 0.016(15) -0.177(18)
C85 0.135(14) 0.32(3) 0.22(3) -0.11(2) -0.137(16) 0.115(19)
C86 0.33(3) 0.110(14) 0.091(13) 0.027(12) -0.091(17) -0.054(16)
C87 0.28(3) 0.085(10) 0.086(17) -0.035(9) -0.070(18) 0.072(14)
C88 0.070(10) 0.28(3) 0.114(17) -0.122(17) -0.011(8) -0.017(11)
C89 0.029(5) 0.080(11) 0.050(9) -0.019(9) -0.004(6) -0.016(8)
C90 0.029(5) 0.066(8) 0.047(7) -0.021(8) -0.012(5) -0.003(7)
C91 0.028(6) 0.034(8) 0.049(7) -0.012(7) -0.005(5) -0.008(6)
C92 0.043(6) 0.029(8) 0.043(8) -0.008(7) -0.009(5) -0.002(6)
C93 0.032(5) 0.027(7) 0.053(7) -0.018(7) -0.014(5) -0.004(6)
C94 0.035(5) 0.051(8) 0.051(7) -0.011(7) -0.013(4) -0.001(5)
C95 0.037(6) 0.055(9) 0.059(5) -0.005(5) -0.022(5) -0.008(7)
C96 0.051(9) 0.073(12) 0.070(9) 0.034(11) -0.020(7) -0.009(9)
C97 0.044(8) 0.121(15) 0.090(17) 0.028(12) -0.017(9) 0.003(10)
C98 0.052(13) 0.17(2) 0.14(2) -0.046(18) -0.016(14) 0.043(13)
C99 0.031(6) 0.070(10) 0.061(6) -0.020(6) -0.011(5) 0.001(7)
C100 0.045(8) 0.086(13) 0.079(9) -0.055(11) 0.003(7) -0.013(8)
C101 0.036(9) 0.133(13) 0.137(19) -0.072(14) -0.027(11) 0.023(10)
C102 0.067(14) 0.129(12) 0.099(19) -0.035(14) -0.036(13) 0.039(12)
C103 0.089(9) 0.106(9) 0.086(12) -0.040(8) 0.000(8) 0.050(6)
C104 0.091(10) 0.082(7) 0.077(11) -0.035(6) 0.024(8) 0.002(7)
C105 0.095(11) 0.137(10) 0.067(9) -0.038(7) -0.003(7) 0.017(9)
C106 0.113(10) 0.132(9) 0.089(7) 0.003(6) 0.038(7) 0.006(8)
C107 0.061(7) 0.124(10) 0.109(11) -0.054(9) 0.029(6) 0.004(7)
C108 0.26(3) 0.094(10) 0.18(2) -0.077(11) 0.12(2) -0.064(15)
C109 0.26(3) 0.29(3) 0.14(2) -0.077(16) -0.074(19) 0.23(2)
C110 0.081(10) 0.41(4) 0.28(4) -0.19(3) 0.074(13) -0.096(18)
C111 0.113(10) 0.132(9) 0.089(7) 0.003(6) 0.038(7) 0.006(8)
C112 0.127(17) 0.43(4) 0.106(19) -0.16(2) -0.040(15) 0.106(19)
C113 0.065(8) 0.074(8) 0.052(10) -0.003(7) -0.011(7) 0.028(6)
C114 0.041(6) 0.075(10) 0.062(10) 0.006(7) -0.014(6) 0.008(6)
C115 0.045(7) 0.102(10) 0.056(8) -0.017(7) -0.023(6) 0.017(7)
C116 0.050(7) 0.089(8) 0.048(7) -0.005(5) -0.003(6) 0.007(7)
C117 0.054(8) 0.061(6) 0.068(10) -0.004(6) -0.023(7) 0.012(6)
C118 0.104(13) 0.048(8) 0.092(16) 0.007(9) -0.052(12) 0.008(8)
C119 0.052(9) 0.134(16) 0.057(11) 0.006(10) -0.003(7) 0.019(10)
C120 0.101(16) 0.145(18) 0.085(14) -0.051(13) -0.045(13) 0.019(13)
C121 0.034(8) 0.25(3) 0.13(2) -0.03(2) -0.027(10) 0.001(12)
C122 0.111(15) 0.132(16) 0.075(15) -0.026(11) -0.023(10) 0.085(13)
C123 0.040(6) 0.025(7) 0.046(8) -0.001(7) -0.014(5) 0.016(6)
C124 0.033(6) 0.023(7) 0.042(7) -0.005(7) -0.005(5) 0.013(6)
C125 0.035(6) 0.057(9) 0.048(7) 0.000(7) -0.012(5) -0.001(7)
C126 0.036(6) 0.054(9) 0.048(9) 0.000(8) -0.006(6) 0.008(7)
C127 0.034(5) 0.061(8) 0.056(7) -0.015(8) -0.009(5) -0.005(6)
C128 0.029(5) 0.029(8) 0.056(7) -0.014(8) -0.017(5) 0.017(6)
C129 0.023(6) 0.053(8) 0.083(6) -0.035(6) -0.016(5) 0.021(7)
C130 0.050(9) 0.126(17) 0.094(9) -0.058(14) -0.037(8) 0.042(10)
C131 0.039(9) 0.134(13) 0.17(2) -0.077(16) -0.029(10) 0.006(10)
C132 0.080(16) 0.124(12) 0.18(3) -0.050(18) -0.034(17) -0.027(12)
C133 0.032(6) 0.061(9) 0.052(5) -0.006(5) -0.005(5) 0.009(7)
C134 0.036(8) 0.066(11) 0.064(8) 0.013(9) -0.002(7) 0.016(8)
C135 0.049(10) 0.081(12) 0.103(17) 0.027(10) -0.024(10) -0.019(10)
C136 0.042(12) 0.138(18) 0.17(3) -0.038(15) -0.035(14) -0.032(12)
N1 0.062(8) 0.034(5) 0.057(7) -0.005(5) -0.006(8) 0.000(6)
N2 0.038(7) 0.034(5) 0.042(6) -0.009(5) 0.000(7) 0.004(6)
N3 0.055(8) 0.049(7) 0.045(7) -0.004(5) -0.007(7) 0.004(7)
N4 0.050(8) 0.041(5) 0.047(6) -0.021(5) -0.017(7) 0.009(6)
N5 0.050(8) 0.046(6) 0.047(6) -0.021(5) -0.009(7) -0.003(6)
N6 0.068(9) 0.041(5) 0.055(7) -0.019(5) -0.012(8) -0.009(6)
N7 0.043(7) 0.029(5) 0.038(6) -0.006(4) -0.004(6) 0.006(6)
N8 0.063(9) 0.031(6) 0.041(6) 0.006(5) -0.006(7) -0.009(6)
N9 0.058(9) 0.023(5) 0.068(8) 0.000(5) -0.013(8) 0.008(6)
N10 0.036(7) 0.038(5) 0.049(6) -0.015(5) 0.001(7) -0.002(6)
N11 0.055(8) 0.048(6) 0.056(7) -0.020(6) -0.012(8) 0.007(6)
N12 0.054(8) 0.042(5) 0.059(8) -0.023(5) -0.009(8) 0.014(6)
N13 0.036(6) 0.060(8) 0.067(8) 0.004(7) -0.027(6) -0.017(6)
N14 0.044(6) 0.033(7) 0.052(6) -0.016(6) -0.020(5) -0.001(5)
N15 0.049(7) 0.058(8) 0.058(7) -0.004(7) -0.026(6) -0.004(6)
N16 0.035(5) 0.040(7) 0.047(6) -0.016(6) -0.005(5) -0.009(5)
N17 0.048(7) 0.064(9) 0.053(7) -0.024(7) 0.004(6) -0.012(7)
N18 0.033(6) 0.069(8) 0.086(9) -0.037(8) -0.008(6) -0.007(6)
N19 0.035(5) 0.054(8) 0.046(6) -0.008(7) -0.005(5) 0.008(6)
N20 0.044(7) 0.058(8) 0.045(7) -0.003(7) 0.002(6) 0.009(6)
N21 0.034(6) 0.050(8) 0.061(8) 0.007(7) -0.003(5) 0.005(6)
N22 0.038(6) 0.035(7) 0.054(6) -0.005(7) -0.016(5) 0.015(5)
N23 0.065(8) 0.059(8) 0.063(7) -0.013(8) -0.035(6) 0.026(7)
N24 0.042(7) 0.072(9) 0.104(9) -0.034(9) -0.037(7) 0.019(6)
Ir1 0.0443(4) 0.0346(3) 0.0516(5) -0.0166(3) -0.0083(3) -0.0006(3)
Ir2 0.0472(4) 0.0380(4) 0.0548(5) -0.0151(3) -0.0067(4) -0.0108(3)
Ir3 0.0448(4) 0.0340(3) 0.0512(5) -0.0109(3) -0.0090(3) 0.0130(3)
Ir4 0.0462(4) 0.0290(3) 0.0518(5) -0.0075(3) -0.0100(3) 0.0058(3)
Ir5 0.0315(4) 0.0663(4) 0.0516(5) -0.0177(4) -0.0096(3) -0.0017(3)
Ir6 0.0370(4) 0.0525(4) 0.0600(5) -0.0123(4) -0.0197(4) 0.0019(3)
Ir7 0.0313(4) 0.0563(4) 0.0679(6) -0.0100(4) -0.0041(4) 0.0035(3)
Ir8 0.0351(4) 0.0589(4) 0.0531(5) -0.0141(4) -0.0111(3) 0.0093(3)
Br1 0.0501(11) 0.0794(13) 0.0879(17) -0.0343(11) -0.0093(11) 0.0043(9)
Br2 0.0566(11) 0.0664(11) 0.0724(15) -0.0131(10) -0.0174(10) -0.0070(9)
Br3 0.0542(11) 0.0669(11) 0.0770(15) -0.0238(10) -0.0204(10) 0.0132(9)
Br4 0.0513(11) 0.0673(11) 0.0789(16) -0.0011(10) -0.0098(10) 0.0000(9)
Br5 0.0718(14) 0.0802(13) 0.1046(19) -0.0456(13) -0.0155(13) -0.0041(10)
Br6 0.0845(15) 0.0568(11) 0.133(2) -0.0136(12) -0.0430(15) -0.0058(10)
Br7 0.0773(15) 0.0566(12) 0.153(2) -0.0077(13) -0.0166(15) 0.0084(10)
Br8 0.0789(14) 0.0770(13) 0.110(2) -0.0433(13) -0.0316(13) 0.0245(11)

loop_
_atom_type_symbol
_atom_type_description
_atom_type_scat_dispersion_real
_atom_type_scat_dispersion_imag
_atom_type_scat_source
C C 0.0033 0.0016 'International Tables Vol C Tables 4.2.6.8 and 6.1.1.4'
H H 0.0000 0.0000 'International Tables Vol C Tables 4.2.6.8 and 6.1.1.4'
N N 0.0061 0.0033 'International Tables Vol C Tables 4.2.6.8 and 6.1.1.4'
Ir Ir -1.4442 7.9887 'International Tables Vol C Tables 4.2.6.8 and 6.1.1.4'
Br Br -0.2901 2.4595 'International Tables Vol C Tables 4.2.6.8 and 6.1.1.4'

loop_
_geom_angle_atom_site_label_1
_geom_angle_atom_site_label_2
_geom_angle_atom_site_label_3
_geom_angle
_geom_angle_site_symmetry_1
_geom_angle_site_symmetry_3
_geom_angle_publ_flag
C2 C1 C8 127(2) . . ?
C2 C1 C5 104.5(16) . . ?
C8 C1 C5 128(2) . . ?
C2 C1 Ir1 68.2(11) . . ?
C8 C1 Ir1 131.4(13) . . ?
C5 C1 Ir1 73.4(10) . . ?
C3 C2 C1 108.1(17) . . ?
C3 C2 C9 128(2) . . ?
C1 C2 C9 123(2) . . ?
C3 C2 Ir1 72.7(11) . . ?
C1 C2 Ir1 74.2(11) . . ?
C9 C2 Ir1 126.8(12) . . ?
C4 C3 C2 111.5(19) . . ?
C4 C3 C10 128(2) . . ?
C2 C3 C10 120(2) . . ?
C4 C3 Ir1 76.9(11) . . ?
C2 C3 Ir1 69.8(10) . . ?
C10 C3 Ir1 125.4(15) . . ?
C3 C4 C5 107.1(18) . . ?
C3 C4 C7 129(2) . . ?
C5 C4 C7 123(2) . . ?
C3 C4 Ir1 67.5(10) . . ?
C5 C4 Ir1 72.4(10) . . ?
C7 C4 Ir1 134.5(15) . . ?
C4 C5 C1 108.7(17) . . ?
C4 C5 C6 125(2) . . ?
C1 C5 C6 127(2) . . ?
C4 C5 Ir1 72.6(11) . . ?
C1 C5 Ir1 68.1(9) . . ?
C6 C5 Ir1 127.9(13) . . ?
C5 C6 H6A 109.5 . . ?
C5 C6 H6B 109.5 . . ?
H6A C6 H6B 109.5 . . ?
C5 C6 H6C 109.5 . . ?
H6A C6 H6C 109.5 . . ?
H6B C6 H6C 109.5 . . ?
C4 C7 H7A 109.5 . . ?
C4 C7 H7B 109.5 . . ?
H7A C7 H7B 109.5 . . ?
C4 C7 H7C 109.5 . . ?
H7A C7 H7C 109.5 . . ?
H7B C7 H7C 109.5 . . ?
C1 C8 H8A 109.5 . . ?
C1 C8 H8B 109.5 . . ?
H8A C8 H8B 109.5 . . ?
C1 C8 H8C 109.5 . . ?
H8A C8 H8C 109.5 . . ?
H8B C8 H8C 109.5 . . ?
C2 C9 H9A 109.5 . . ?
C2 C9 H9B 109.5 . . ?
H9A C9 H9B 109.5 . . ?
C2 C9 H9C 109.5 . . ?
H9A C9 H9C 109.5 . . ?
H9B C9 H9C 109.5 . . ?
C3 C10 H10A 109.5 . . ?
C3 C10 H10B 109.5 . . ?
H10A C10 H10B 109.5 . . ?
C3 C10 H10C 109.5 . . ?
H10A C10 H10C 109.5 . . ?
H10B C10 H10C 109.5 . . ?
C12 C11 C15 106.5(16) . . ?
C12 C11 C20 126.9(17) . . ?
C15 C11 C20 126.5(18) . . ?
C12 C11 Ir2 73.1(9) . . ?
C15 C11 Ir2 68.9(9) . . ?
C20 C11 Ir2 124.5(12) . . ?
C11 C12 C13 108.8(16) . . ?
C11 C12 C19 129.2(16) . . ?
C13 C12 C19 120.8(17) . . ?
C11 C12 Ir2 69.6(8) . . ?
C13 C12 Ir2 73.4(9) . . ?
C19 C12 Ir2 132.9(12) . . ?
C14 C13 C12 110.4(18) . . ?
C14 C13 C18 125.8(19) . . ?
C12 C13 C18 123.7(18) . . ?
C14 C13 Ir2 72.1(11) . . ?
C12 C13 Ir2 69.9(10) . . ?
C18 C13 Ir2 126.2(13) . . ?
C13 C14 C15 105.2(17) . . ?
C13 C14 C17 131(2) . . ?
C15 C14 C17 124(2) . . ?
C13 C14 Ir2 72.1(11) . . ?
C15 C14 Ir2 65.6(10) . . ?
C17 C14 Ir2 130.9(13) . . ?
C11 C15 C14 108.9(16) . . ?
C11 C15 C16 123(2) . . ?
C14 C15 C16 128(2) . . ?
C11 C15 Ir2 72.4(9) . . ?
C14 C15 Ir2 75.6(11) . . ?
C16 C15 Ir2 126.1(13) . . ?
C15 C16 H16A 109.5 . . ?
C15 C16 H16B 109.5 . . ?
H16A C16 H16B 109.5 . . ?
C15 C16 H16C 109.5 . . ?
H16A C16 H16C 109.5 . . ?
H16B C16 H16C 109.5 . . ?
C14 C17 H17A 109.5 . . ?
C14 C17 H17B 109.5 . . ?
H17A C17 H17B 109.5 . . ?
C14 C17 H17C 109.5 . . ?
H17A C17 H17C 109.5 . . ?
H17B C17 H17C 109.5 . . ?
C13 C18 H18A 109.5 . . ?
C13 C18 H18B 109.5 . . ?
H18A C18 H18B 109.5 . . ?
C13 C18 H18C 109.5 . . ?
H18A C18 H18C 109.5 . . ?
H18B C18 H18C 109.5 . . ?
C12 C19 H19A 109.5 . . ?
C12 C19 H19B 109.5 . . ?
H19A C19 H19B 109.5 . . ?
C12 C19 H19C 109.5 . . ?
H19A C19 H19C 109.5 . . ?
H19B C19 H19C 109.5 . . ?
C11 C20 H20A 109.5 . . ?
C11 C20 H20B 109.5 . . ?
H20A C20 H20B 109.5 . . ?
C11 C20 H20C 109.5 . . ?
H20A C20 H20C 109.5 . . ?
H20B C20 H20C 109.5 . . ?
C22 C21 C26 126.7(13) . . ?
C22 C21 N4 110.6(12) . . ?
C26 C21 N4 122.3(14) . . ?
C21 C22 C23 116.3(13) . . ?
C21 C22 Ir2 118.4(10) . . ?
C23 C22 Ir2 125.2(12) . . ?
C22 C23 C24 121.3(14) . . ?
C22 C23 H23 119.3 . . ?
C24 C23 H23 119.3 . . ?
C25 C24 C23 117.1(12) . . ?
C25 C24 Ir1 116.6(10) . . ?
C23 C24 Ir1 126.1(12) . . ?
C24 C25 N2 111.4(12) . . ?
C24 C25 C26 123.9(13) . . ?
N2 C25 C26 124.7(14) . . ?
C21 C26 C25 114.3(14) . . ?
C21 C26 H26 122.8 . . ?
C25 C26 H26 122.8 . . ?
N4 C27 N6 101.3(13) . . ?
N4 C27 Ir2 118.0(10) . . ?
N6 C27 Ir2 140.6(12) . . ?
N5 C28 N6 113.9(15) . . ?
N5 C28 H28 123.0 . . ?
N6 C28 H28 123.0 . . ?
N6 C29 C30 113.0(12) . . ?
N6 C29 H29A 109.0 . . ?
C30 C29 H29A 109.0 . . ?
N6 C29 H29B 109.0 . . ?
C30 C29 H29B 109.0 . . ?
H29A C29 H29B 107.8 . . ?
C29 C30 H30A 109.5 . . ?
C29 C30 H30B 109.5 . . ?
H30A C30 H30B 109.5 . . ?
C29 C30 H30C 109.5 . . ?
H30A C30 H30C 109.5 . . ?
H30B C30 H30C 109.5 . . ?
N2 C31 N1 102.5(14) . . ?
N2 C31 Ir1 116.9(10) . . ?
N1 C31 Ir1 140.6(12) . . ?
N1 C32 N3 111.0(15) . . ?
N1 C32 H32 124.5 . . ?
N3 C32 H32 124.5 . . ?
N1 C33 C34 110.2(13) . . ?
N1 C33 H33A 109.6 . . ?
C34 C33 H33A 109.6 . . ?
N1 C33 H33B 109.6 . . ?
C34 C33 H33B 109.6 . . ?
H33A C33 H33B 108.1 . . ?
C33 C34 H34A 109.5 . . ?
C33 C34 H34B 109.5 . . ?
H34A C34 H34B 109.5 . . ?
C33 C34 H34C 109.5 . . ?
H34A C34 H34C 109.5 . . ?
H34B C34 H34C 109.5 . . ?
C39 C35 C36 104.2(13) . . ?
C39 C35 C40 126.7(17) . . ?
C36 C35 C40 128.9(17) . . ?
C39 C35 Ir3 73.0(10) . . ?
C36 C35 Ir3 69.9(8) . . ?
C40 C35 Ir3 125.3(13) . . ?
C37 C36 C35 110.7(13) . . ?
C37 C36 C41 124.4(14) . . ?
C35 C36 C41 124.6(14) . . ?
C37 C36 Ir3 75.5(9) . . ?
C35 C36 Ir3 70.9(9) . . ?
C41 C36 Ir3 125.7(12) . . ?
C36 C37 C38 105.5(13) . . ?
C36 C37 C42 130.6(14) . . ?
C38 C37 C42 123.4(14) . . ?
C36 C37 Ir3 67.3(8) . . ?
C38 C37 Ir3 72.5(9) . . ?
C42 C37 Ir3 131.2(12) . . ?
C39 C38 C37 108.9(14) . . ?
C39 C38 C43 129.4(16) . . ?
C37 C38 C43 121.7(16) . . ?
C39 C38 Ir3 69.4(10) . . ?
C37 C38 Ir3 70.8(9) . . ?
C43 C38 Ir3 125.5(13) . . ?
C38 C39 C35 110.8(14) . . ?
C38 C39 C44 126.9(18) . . ?
C35 C39 C44 121.6(17) . . ?
C38 C39 Ir3 74.7(10) . . ?
C35 C39 Ir3 69.3(10) . . ?
C44 C39 Ir3 130.6(11) . . ?
C35 C40 H40A 109.5 . . ?
C35 C40 H40B 109.5 . . ?
H40A C40 H40B 109.5 . . ?
C35 C40 H40C 109.5 . . ?
H40A C40 H40C 109.5 . . ?
H40B C40 H40C 109.5 . . ?
C36 C41 H41A 109.5 . . ?
C36 C41 H41B 109.5 . . ?
H41A C41 H41B 109.5 . . ?
C36 C41 H41C 109.5 . . ?
H41A C41 H41C 109.5 . . ?
H41B C41 H41C 109.5 . . ?
C37 C42 H42A 109.5 . . ?
C37 C42 H42B 109.5 . . ?
H42A C42 H42B 109.5 . . ?
C37 C42 H42C 109.5 . . ?
H42A C42 H42C 109.5 . . ?
H42B C42 H42C 109.5 . . ?
C38 C43 H43A 109.5 . . ?
C38 C43 H43B 109.5 . . ?
H43A C43 H43B 109.5 . . ?
C38 C43 H43C 109.5 . . ?
H43A C43 H43C 109.5 . . ?
H43B C43 H43C 109.5 . . ?
C39 C44 H44A 109.5 . . ?
C39 C44 H44B 109.5 . . ?
H44A C44 H44B 109.5 . . ?
C39 C44 H44C 109.5 . . ?
H44A C44 H44C 109.5 . . ?
H44B C44 H44C 109.5 . . ?
C49 C45 C46 109.5(19) . . ?
C49 C45 C54 122(2) . . ?
C46 C45 C54 128(2) . . ?
C49 C45 Ir4 71.7(12) . . ?
C46 C45 Ir4 67.4(10) . . ?
C54 C45 Ir4 127.4(14) . . ?
C47 C46 C45 107.1(17) . . ?
C47 C46 C53 128(2) . . ?
C45 C46 C53 125(2) . . ?
C47 C46 Ir4 67.7(10) . . ?
C45 C46 Ir4 75.8(11) . . ?
C53 C46 Ir4 124.2(14) . . ?
C48 C47 C46 105.8(18) . . ?
C48 C47 C52 129(3) . . ?
C46 C47 C52 125(3) . . ?
C48 C47 Ir4 70.7(11) . . ?
C46 C47 Ir4 74.5(10) . . ?
C52 C47 Ir4 126.7(14) . . ?
C47 C48 C49 113(2) . . ?
C47 C48 C51 115(2) . . ?
C49 C48 C51 131(2) . . ?
C47 C48 Ir4 71.7(11) . . ?
C49 C48 Ir4 78.8(13) . . ?
C51 C48 Ir4 125.5(15) . . ?
C45 C49 C48 105(2) . . ?
C45 C49 C50 129(2) . . ?
C48 C49 C50 125(2) . . ?
C45 C49 Ir4 73.7(12) . . ?
C48 C49 Ir4 64.4(11) . . ?
C50 C49 Ir4 134.5(15) . . ?
C49 C50 H50A 109.5 . . ?
C49 C50 H50B 109.5 . . ?
H50A C50 H50B 109.5 . . ?
C49 C50 H50C 109.5 . . ?
H50A C50 H50C 109.5 . . ?
H50B C50 H50C 109.5 . . ?
C48 C51 H51A 109.5 . . ?
C48 C51 H51B 109.5 . . ?
H51A C51 H51B 109.5 . . ?
C48 C51 H51C 109.5 . . ?
H51A C51 H51C 109.5 . . ?
H51B C51 H51C 109.5 . . ?
C47 C52 H52A 109.5 . . ?
C47 C52 H52B 109.5 . . ?
H52A C52 H52B 109.5 . . ?
C47 C52 H52C 109.5 . . ?
H52A C52 H52C 109.5 . . ?
H52B C52 H52C 109.5 . . ?
C46 C53 H53A 109.5 . . ?
C46 C53 H53B 109.5 . . ?
H53A C53 H53B 109.5 . . ?
C46 C53 H53C 109.5 . . ?
H53A C53 H53C 109.5 . . ?
H53B C53 H53C 109.5 . . ?
C45 C54 H54A 109.5 . . ?
C45 C54 H54B 109.5 . . ?
H54A C54 H54B 109.5 . . ?
C45 C54 H54C 109.5 . . ?
H54A C54 H54C 109.5 . . ?
H54B C54 H54C 109.5 . . ?
C60 C55 C56 116.3(13) . . ?
C60 C55 Ir4 116.8(10) . . ?
C56 C55 Ir4 126.9(12) . . ?
C55 C56 C57 123.8(14) . . ?
C55 C56 H56 118.1 . . ?
C57 C56 H56 118.1 . . ?
C58 C57 C56 115.0(13) . . ?
C58 C57 Ir3 118.2(10) . . ?
C56 C57 Ir3 126.9(11) . . ?
C57 C58 C59 124.8(13) . . ?
C57 C58 N7 109.8(12) . . ?
C59 C58 N7 125.0(14) . . ?
C60 C59 C58 114.9(14) . . ?
C60 C59 H59 122.5 . . ?
C58 C59 H59 122.5 . . ?
C55 C60 C59 125.2(13) . . ?
C55 C60 N10 110.8(12) . . ?
C59 C60 N10 123.9(14) . . ?
N10 C61 N12 103.9(14) . . ?
N10 C61 Ir4 115.8(10) . . ?
N12 C61 Ir4 139.7(11) . . ?
N11 C62 N12 113.7(15) . . ?
N11 C62 H62 123.1 . . ?
N12 C62 H62 123.1 . . ?
N12 C63 C64 113.1(13) . . ?
N12 C63 H63A 109.0 . . ?
C64 C63 H63A 109.0 . . ?
N12 C63 H63B 109.0 . . ?
C64 C63 H63B 109.0 . . ?
H63A C63 H63B 107.8 . . ?
C63 C64 H64A 109.5 . . ?
C63 C64 H64B 109.5 . . ?
H64A C64 H64B 109.5 . . ?
C63 C64 H64C 109.5 . . ?
H64A C64 H64C 109.5 . . ?
H64B C64 H64C 109.5 . . ?
N7 C65 N9 104.6(14) . . ?
N7 C65 Ir3 118.1(10) . . ?
N9 C65 Ir3 137.2(12) . . ?
N8 C66 N9 114.6(14) . . ?
N8 C66 H66 122.7 . . ?
N9 C66 H66 122.7 . . ?
N9 C67 C68 112.4(13) . . ?
N9 C67 H67A 109.1 . . ?
C68 C67 H67A 109.1 . . ?
N9 C67 H67B 109.1 . . ?
C68 C67 H67B 109.1 . . ?
H67A C67 H67B 107.9 . . ?
C67 C68 H68A 109.5 . . ?
C67 C68 H68B 109.5 . . ?
H68A C68 H68B 109.5 . . ?
C67 C68 H68C 109.5 . . ?
H68A C68 H68C 109.5 . . ?
H68B C68 H68C 109.5 . . ?
C70 C69 C73 108.4(16) . . ?
C70 C69 C74 128.1(16) . . ?
C73 C69 C74 123.4(16) . . ?
C70 C69 Ir5 72.8(10) . . ?
C73 C69 Ir5 68.4(9) . . ?
C74 C69 Ir5 126.8(11) . . ?
C69 C70 C75 126.7(17) . . ?
C69 C70 C71 107.1(14) . . ?
C75 C70 C71 125.4(16) . . ?
C69 C70 Ir5 70.2(10) . . ?
C75 C70 Ir5 130.6(12) . . ?
C71 C70 Ir5 72.1(10) . . ?
C72 C71 C70 108.1(15) . . ?
C72 C71 C76 127.9(17) . . ?
C70 C71 C76 123.2(16) . . ?
C72 C71 Ir5 74.5(10) . . ?
C70 C71 Ir5 69.1(9) . . ?
C76 C71 Ir5 130.2(13) . . ?
C71 C72 C73 108.8(15) . . ?
C71 C72 C77 123.5(17) . . ?
C73 C72 C77 127.7(16) . . ?
C71 C72 Ir5 70.6(10) . . ?
C73 C72 Ir5 64.4(9) . . ?
C77 C72 Ir5 130.8(12) . . ?
C69 C73 C72 106.6(15) . . ?
C69 C73 C78 127.4(17) . . ?
C72 C73 C78 123.6(16) . . ?
C69 C73 Ir5 72.4(9) . . ?
C72 C73 Ir5 77.8(9) . . ?
C78 C73 Ir5 129.2(13) . . ?
C69 C74 H74A 109.5 . . ?
C69 C74 H74B 109.5 . . ?
H74A C74 H74B 109.5 . . ?
C69 C74 H74C 109.5 . . ?
H74A C74 H74C 109.5 . . ?
H74B C74 H74C 109.5 . . ?
C70 C75 H75A 109.5 . . ?
C70 C75 H75B 109.5 . . ?
H75A C75 H75B 109.5 . . ?
C70 C75 H75C 109.5 . . ?
H75A C75 H75C 109.5 . . ?
H75B C75 H75C 109.5 . . ?
C71 C76 H76A 109.5 . . ?
C71 C76 H76B 109.5 . . ?
H76A C76 H76B 109.5 . . ?
C71 C76 H76C 109.5 . . ?
H76A C76 H76C 109.5 . . ?
H76B C76 H76C 109.5 . . ?
C72 C77 H77A 109.5 . . ?
C72 C77 H77B 109.5 . . ?
H77A C77 H77B 109.5 . . ?
C72 C77 H77C 109.5 . . ?
H77A C77 H77C 109.5 . . ?
H77B C77 H77C 109.5 . . ?
C73 C78 H78A 109.5 . . ?
C73 C78 H78B 109.5 . . ?
H78A C78 H78B 109.5 . . ?
C73 C78 H78C 109.5 . . ?
H78A C78 H78C 109.5 . . ?
H78B C78 H78C 109.5 . . ?
C83 C79 C80 113.1(18) . . ?
C83 C79 C87 123(2) . . ?
C80 C79 C87 123(2) . . ?
C83 C79 Ir6 74.6(11) . . ?
C80 C79 Ir6 74.8(10) . . ?
C87 C79 Ir6 124.7(12) . . ?
C81 C80 C79 105.6(18) . . ?
C81 C80 C88 124(2) . . ?
C79 C80 C88 130(2) . . ?
C81 C80 Ir6 73.8(11) . . ?
C79 C80 Ir6 67.2(10) . . ?
C88 C80 Ir6 130.0(12) . . ?
C80 C81 C86 126(2) . . ?
C80 C81 C82 106.9(17) . . ?
C86 C81 C82 127(2) . . ?
C80 C81 Ir6 69.6(10) . . ?
C86 C81 Ir6 124.2(14) . . ?
C82 C81 Ir6 70.1(11) . . ?
C83 C82 C81 107.0(17) . . ?
C83 C82 C85 133(2) . . ?
C81 C82 C85 119(2) . . ?
C83 C82 Ir6 69.1(10) . . ?
C81 C82 Ir6 71.5(9) . . ?
C85 C82 Ir6 132.3(15) . . ?
C79 C83 C82 107.4(19) . . ?
C79 C83 C84 127(2) . . ?
C82 C83 C84 125(2) . . ?
C79 C83 Ir6 68.9(10) . . ?
C82 C83 Ir6 73.9(10) . . ?
C84 C83 Ir6 127.9(16) . . ?
C83 C84 H84A 109.5 . . ?
C83 C84 H84B 109.5 . . ?
H84A C84 H84B 109.5 . . ?
C83 C84 H84C 109.5 . . ?
H84A C84 H84C 109.5 . . ?
H84B C84 H84C 109.5 . . ?
C82 C85 H85A 109.5 . . ?
C82 C85 H85B 109.5 . . ?
H85A C85 H85B 109.5 . . ?
C82 C85 H85C 109.5 . . ?
H85A C85 H85C 109.5 . . ?
H85B C85 H85C 109.5 . . ?
C81 C86 H86A 109.5 . . ?
C81 C86 H86B 109.5 . . ?
H86A C86 H86B 109.5 . . ?
C81 C86 H86C 109.5 . . ?
H86A C86 H86C 109.5 . . ?
H86B C86 H86C 109.5 . . ?
C79 C87 H87A 109.5 . . ?
C79 C87 H87B 109.5 . . ?
H87A C87 H87B 109.5 . . ?
C79 C87 H87C 109.5 . . ?
H87A C87 H87C 109.5 . . ?
H87B C87 H87C 109.5 . . ?
C80 C88 H88A 109.5 . . ?
C80 C88 H88B 109.5 . . ?
H88A C88 H88B 109.5 . . ?
C80 C88 H88C 109.5 . . ?
H88A C88 H88C 109.5 . . ?
H88B C88 H88C 109.5 . . ?
C90 C89 C94 123.3(16) . . ?
C90 C89 H89 118.4 . . ?
C94 C89 H89 118.4 . . ?
C89 C90 C91 115.5(14) . . ?
C89 C90 Ir6 127.0(13) . . ?
C91 C90 Ir6 117.5(11) . . ?
C90 C91 C92 126.9(14) . . ?
C90 C91 N16 110.3(13) . . ?
C92 C91 N16 122.8(15) . . ?
C93 C92 C91 112.3(14) . . ?
C93 C92 H92 123.9 . . ?
C91 C92 H92 123.9 . . ?
C92 C93 C94 127.9(14) . . ?
C92 C93 N14 121.6(14) . . ?
C94 C93 N14 110.5(13) . . ?
C93 C94 C89 113.8(14) . . ?
C93 C94 Ir5 118.6(10) . . ?
C89 C94 Ir5 127.6(12) . . ?
N14 C95 N13 99.4(14) . . ?
N14 C95 Ir5 119.2(11) . . ?
N13 C95 Ir5 141.4(13) . . ?
N13 C96 N15 116.6(16) . . ?
N13 C96 H96 121.7 . . ?
N15 C96 H96 121.7 . . ?
N13 C97 C98 111.2(14) . . ?
N13 C97 H97A 109.4 . . ?
C98 C97 H97A 109.4 . . ?
N13 C97 H97B 109.4 . . ?
C98 C97 H97B 109.4 . . ?
H97A C97 H97B 108.0 . . ?
C97 C98 H98A 109.5 . . ?
C97 C98 H98B 109.5 . . ?
H98A C98 H98B 109.5 . . ?
C97 C98 H98C 109.5 . . ?
H98A C98 H98C 109.5 . . ?
H98B C98 H98C 109.5 . . ?
N16 C99 N18 104.2(15) . . ?
N16 C99 Ir6 117.7(11) . . ?
N18 C99 Ir6 138.1(13) . . ?
N17 C100 N18 114.1(16) . . ?
N17 C100 H100 122.9 . . ?
N18 C100 H100 122.9 . . ?
N18 C101 C102 111.8(13) . . ?
N18 C101 H10D 109.3 . . ?
C102 C101 H10D 109.3 . . ?
N18 C101 H10E 109.3 . . ?
C102 C101 H10E 109.3 . . ?
H10D C101 H10E 107.9 . . ?
C101 C102 H10F 109.5 . . ?
C101 C102 H10G 109.5 . . ?
H10F C102 H10G 109.5 . . ?
C101 C102 H10H 109.5 . . ?
H10F C102 H10H 109.5 . . ?
H10G C102 H10H 109.5 . . ?
C104 C103 C107 107(2) . . ?
C104 C103 C109 132(3) . . ?
C107 C103 C109 121(3) . . ?
C104 C103 Ir7 68.5(11) . . ?
C107 C103 Ir7 73.6(12) . . ?
C109 C103 Ir7 125.1(15) . . ?
C103 C104 C105 112(2) . . ?
C103 C104 C108 116(2) . . ?
C105 C104 C108 131(2) . . ?
C103 C104 Ir7 74.6(11) . . ?
C105 C104 Ir7 73.8(12) . . ?
C108 C104 Ir7 122.3(14) . . ?
C104 C105 C106 103(2) . . ?
C104 C105 C112 130(3) . . ?
C106 C105 C112 127(3) . . ?
C104 C105 Ir7 69.1(12) . . ?
C106 C105 Ir7 72.1(14) . . ?
C112 C105 Ir7 129.0(16) . . ?
C107 C106 C105 112(2) . . ?
C107 C106 C111 127(3) . . ?
C105 C106 C111 121(3) . . ?
C107 C106 Ir7 73.6(14) . . ?
C105 C106 Ir7 71.1(13) . . ?
C111 C106 Ir7 124.2(16) . . ?
C103 C107 C106 106(2) . . ?
C103 C107 C110 130(3) . . ?
C106 C107 C110 123(3) . . ?
C103 C107 Ir7 70.5(11) . . ?
C106 C107 Ir7 70.0(13) . . ?
C110 C107 Ir7 132.8(16) . . ?
C104 C108 H10I 109.5 . . ?
C104 C108 H10J 109.5 . . ?
H10I C108 H10J 109.5 . . ?
C104 C108 H10K 109.5 . . ?
H10I C108 H10K 109.5 . . ?
H10J C108 H10K 109.5 . . ?
C103 C109 H10L 109.5 . . ?
C103 C109 H10M 109.5 . . ?
H10L C109 H10M 109.5 . . ?
C103 C109 H10N 109.5 . . ?
H10L C109 H10N 109.5 . . ?
H10M C109 H10N 109.5 . . ?
C107 C110 H11J 109.5 . . ?
C107 C110 H11K 109.5 . . ?
H11J C110 H11K 109.5 . . ?
C107 C110 H11L 109.5 . . ?
H11J C110 H11L 109.5 . . ?
H11K C110 H11L 109.5 . . ?
C106 C111 H11M 109.5 . . ?
C106 C111 H11N 109.5 . . ?
H11M C111 H11N 109.5 . . ?
C106 C111 H11O 109.5 . . ?
H11M C111 H11O 109.5 . . ?
H11N C111 H11O 109.5 . . ?
C105 C112 H11G 109.5 . . ?
C105 C112 H11H 109.5 . . ?
H11G C112 H11H 109.5 . . ?
C105 C112 H11I 109.5 . . ?
H11G C112 H11I 109.5 . . ?
H11H C112 H11I 109.5 . . ?
C117 C113 C114 107.7(16) . . ?
C117 C113 C122 126.7(18) . . ?
C114 C113 C122 125.1(17) . . ?
C117 C113 Ir8 71.4(9) . . ?
C114 C113 Ir8 75.0(9) . . ?
C122 C113 Ir8 125.8(12) . . ?
C115 C114 C113 109.4(15) . . ?
C115 C114 C121 121.3(17) . . ?
C113 C114 C121 129.0(17) . . ?
C115 C114 Ir8 73.2(9) . . ?
C113 C114 Ir8 66.8(9) . . ?
C121 C114 Ir8 131.0(13) . . ?
C114 C115 C116 107.6(15) . . ?
C114 C115 C120 126.6(16) . . ?
C116 C115 C120 125.7(17) . . ?
C114 C115 Ir8 71.5(10) . . ?
C116 C115 Ir8 68.8(9) . . ?
C120 C115 Ir8 127.9(13) . . ?
C117 C116 C119 130.5(16) . . ?
C117 C116 C115 105.9(15) . . ?
C119 C116 C115 123.2(17) . . ?
C117 C116 Ir8 68.5(10) . . ?
C119 C116 Ir8 129.4(12) . . ?
C115 C116 Ir8 72.7(10) . . ?
C113 C117 C116 109.3(15) . . ?
C113 C117 C118 126.2(17) . . ?
C116 C117 C118 124.3(16) . . ?
C113 C117 Ir8 70.7(9) . . ?
C116 C117 Ir8 73.5(10) . . ?
C118 C117 Ir8 125.5(11) . . ?
C117 C118 H11A 109.5 . . ?
C117 C118 H11B 109.5 . . ?
H11A C118 H11B 109.5 . . ?
C117 C118 H11C 109.5 . . ?
H11A C118 H11C 109.5 . . ?
H11B C118 H11C 109.5 . . ?
C116 C119 H11D 109.5 . . ?
C116 C119 H11E 109.5 . . ?
H11D C119 H11E 109.5 . . ?
C116 C119 H11F 109.5 . . ?
H11D C119 H11F 109.5 . . ?
H11E C119 H11F 109.5 . . ?
C115 C120 H12A 109.5 . . ?
C115 C120 H12B 109.5 . . ?
H12A C120 H12B 109.5 . . ?
C115 C120 H12C 109.5 . . ?
H12A C120 H12C 109.5 . . ?
H12B C120 H12C 109.5 . . ?
C114 C121 H12D 109.5 . . ?
C114 C121 H12E 109.5 . . ?
H12D C121 H12E 109.5 . . ?
C114 C121 H12F 109.5 . . ?
H12D C121 H12F 109.5 . . ?
H12E C121 H12F 109.5 . . ?
C113 C122 H12G 109.5 . . ?
C113 C122 H12H 109.5 . . ?
H12G C122 H12H 109.5 . . ?
C113 C122 H12I 109.5 . . ?
H12G C122 H12I 109.5 . . ?
H12H C122 H12I 109.5 . . ?
C124 C123 C128 113.4(14) . . ?
C124 C123 H123 123.3 . . ?
C128 C123 H123 123.3 . . ?
C123 C124 C125 126.6(14) . . ?
C123 C124 N19 123.3(14) . . ?
C125 C124 N19 110.0(13) . . ?
C124 C125 C126 115.0(13) . . ?
C124 C125 Ir8 117.6(11) . . ?
C126 C125 Ir8 127.3(12) . . ?
C127 C126 C125 121.9(16) . . ?
C127 C126 H126 119.0 . . ?
C125 C126 H126 119.0 . . ?
C126 C127 C128 117.9(14) . . ?
C126 C127 Ir7 126.0(13) . . ?
C128 C127 Ir7 116.1(11) . . ?
C127 C128 C123 125.0(13) . . ?
C127 C128 N22 112.0(13) . . ?
C123 C128 N22 123.0(15) . . ?
N24 C129 N22 102.9(15) . . ?
N24 C129 Ir7 141.3(13) . . ?
N22 C129 Ir7 115.7(10) . . ?
N23 C130 N24 115.1(18) . . ?
N23 C130 H130 122.5 . . ?
N24 C130 H130 122.5 . . ?
C132 C131 N24 111.3(15) . . ?
C132 C131 H13A 109.4 . . ?
N24 C131 H13A 109.4 . . ?
C132 C131 H13B 109.4 . . ?
N24 C131 H13B 109.4 . . ?
H13A C131 H13B 108.0 . . ?
C131 C132 H13C 109.5 . . ?
C131 C132 H13D 109.5 . . ?
H13C C132 H13D 109.5 . . ?
C131 C132 H13E 109.5 . . ?
H13C C132 H13E 109.5 . . ?
H13D C132 H13E 109.5 . . ?
N19 C133 N21 103.1(14) . . ?
N19 C133 Ir8 116.1(11) . . ?
N21 C133 Ir8 140.9(12) . . ?
N20 C134 N21 114.5(16) . . ?
N20 C134 H134 122.7 . . ?
N21 C134 H134 122.7 . . ?
N21 C135 C136 112.2(14) . . ?
N21 C135 H13F 109.2 . . ?
C136 C135 H13F 109.2 . . ?
N21 C135 H13G 109.2 . . ?
C136 C135 H13G 109.2 . . ?
H13F C135 H13G 107.9 . . ?
C135 C136 H13H 109.5 . . ?
C135 C136 H13I 109.5 . . ?
H13H C136 H13I 109.5 . . ?
C135 C136 H13J 109.5 . . ?
H13H C136 H13J 109.5 . . ?
H13I C136 H13J 109.5 . . ?
C32 N1 C31 109.9(13) . . ?
C32 N1 C33 124.5(14) . . ?
C31 N1 C33 125.4(15) . . ?
C31 N2 N3 115.2(12) . . ?
C31 N2 C25 117.5(13) . . ?
N3 N2 C25 127.3(12) . . ?
C32 N3 N2 101.1(13) . . ?
C27 N4 N5 116.2(11) . . ?
C27 N4 C21 115.8(13) . . ?
N5 N4 C21 127.9(12) . . ?
C28 N5 N4 100.5(13) . . ?
C27 N6 C28 108.0(12) . . ?
C27 N6 C29 125.1(14) . . ?
C28 N6 C29 126.4(14) . . ?
C65 N7 N8 116.5(11) . . ?
C65 N7 C58 117.1(13) . . ?
N8 N7 C58 126.2(12) . . ?
C66 N8 N7 98.5(12) . . ?
C65 N9 C66 105.7(12) . . ?
C65 N9 C67 128.8(15) . . ?
C66 N9 C67 125.2(13) . . ?
C61 N10 C60 118.1(14) . . ?
C61 N10 N11 113.8(12) . . ?
C60 N10 N11 127.5(12) . . ?
C62 N11 N10 100.1(13) . . ?
C62 N12 C61 108.4(13) . . ?
C62 N12 C63 123.0(13) . . ?
C61 N12 C63 127.3(15) . . ?
C96 N13 C95 109.1(14) . . ?
C96 N13 C97 128.1(15) . . ?
C95 N13 C97 122.1(16) . . ?
N15 N14 C95 116.3(12) . . ?
N15 N14 C93 128.5(13) . . ?
C95 N14 C93 114.3(13) . . ?
C96 N15 N14 98.5(14) . . ?
C99 N16 N17 115.2(13) . . ?
C99 N16 C91 116.8(14) . . ?
N17 N16 C91 127.4(13) . . ?
C100 N17 N16 100.3(14) . . ?
C99 N18 C100 106.1(14) . . ?
C99 N18 C101 127.4(17) . . ?
C100 N18 C101 126.2(16) . . ?
C133 N19 N20 112.4(12) . . ?
C133 N19 C124 118.2(14) . . ?
N20 N19 C124 128.7(13) . . ?
C134 N20 N19 102.2(14) . . ?
C134 N21 C133 107.7(13) . . ?
C134 N21 C135 127.3(15) . . ?
C133 N21 C135 124.7(15) . . ?
C129 N22 N23 113.1(12) . . ?
C129 N22 C128 118.1(14) . . ?
N23 N22 C128 128.7(13) . . ?
C130 N23 N22 100.7(15) . . ?
C130 N24 C129 108.2(15) . . ?
C130 N24 C131 126.5(16) . . ?
C129 N24 C131 124.6(18) . . ?
C31 Ir1 C24 77.2(6) . . ?
C31 Ir1 C2 121.8(8) . . ?
C24 Ir1 C2 95.5(6) . . ?
C31 Ir1 C3 100.0(7) . . ?
C24 Ir1 C3 122.8(7) . . ?
C2 Ir1 C3 37.6(7) . . ?
C31 Ir1 C1 159.2(7) . . ?
C24 Ir1 C1 103.2(6) . . ?
C2 Ir1 C1 37.5(7) . . ?
C3 Ir1 C1 62.0(7) . . ?
C31 Ir1 C5 142.7(6) . . ?
C24 Ir1 C5 139.8(6) . . ?
C2 Ir1 C5 62.0(7) . . ?
C3 Ir1 C5 59.3(7) . . ?
C1 Ir1 C5 38.5(6) . . ?
C31 Ir1 C4 109.9(6) . . ?
C24 Ir1 C4 156.9(7) . . ?
C2 Ir1 C4 61.9(7) . . ?
C3 Ir1 C4 35.6(7) . . ?
C1 Ir1 C4 62.2(7) . . ?
C5 Ir1 C4 35.0(6) . . ?
C31 Ir1 Br1 95.2(4) . . ?
C24 Ir1 Br1 87.6(4) . . ?
C2 Ir1 Br1 142.7(7) . . ?
C3 Ir1 Br1 148.3(6) . . ?
C1 Ir1 Br1 105.6(6) . . ?
C5 Ir1 Br1 92.3(4) . . ?
C4 Ir1 Br1 112.8(6) . . ?
C27 Ir2 C22 76.3(6) . . ?
C27 Ir2 C15 119.1(7) . . ?
C22 Ir2 C15 97.5(6) . . ?
C27 Ir2 C11 97.8(6) . . ?
C22 Ir2 C11 126.2(6) . . ?
C15 Ir2 C11 38.7(6) . . ?
C27 Ir2 C12 111.9(6) . . ?
C22 Ir2 C12 160.4(6) . . ?
C15 Ir2 C12 62.9(6) . . ?
C11 Ir2 C12 37.3(6) . . ?
C27 Ir2 C13 147.4(6) . . ?
C22 Ir2 C13 136.1(6) . . ?
C15 Ir2 C13 62.1(7) . . ?
C11 Ir2 C13 62.1(6) . . ?
C12 Ir2 C13 36.7(6) . . ?
C27 Ir2 C14 157.9(7) . . ?
C22 Ir2 C14 103.7(6) . . ?
C15 Ir2 C14 38.8(7) . . ?
C11 Ir2 C14 63.9(7) . . ?
C12 Ir2 C14 61.8(6) . . ?
C13 Ir2 C14 35.8(6) . . ?
C27 Ir2 Br2 93.7(4) . . ?
C22 Ir2 Br2 88.1(4) . . ?
C15 Ir2 Br2 147.2(6) . . ?
C11 Ir2 Br2 145.5(5) . . ?
C12 Ir2 Br2 108.4(5) . . ?
C13 Ir2 Br2 91.6(5) . . ?
C14 Ir2 Br2 108.4(6) . . ?
C65 Ir3 C57 76.0(6) . . ?
C65 Ir3 C36 99.3(6) . . ?
C57 Ir3 C36 128.0(5) . . ?
C65 Ir3 C35 119.5(6) . . ?
C57 Ir3 C35 97.8(6) . . ?
C36 Ir3 C35 39.1(4) . . ?
C65 Ir3 C39 157.2(6) . . ?
C57 Ir3 C39 104.0(6) . . ?
C36 Ir3 C39 62.2(6) . . ?
C35 Ir3 C39 37.7(4) . . ?
C65 Ir3 C37 112.6(6) . . ?
C57 Ir3 C37 162.0(6) . . ?
C36 Ir3 C37 37.3(4) . . ?
C35 Ir3 C37 64.2(5) . . ?
C39 Ir3 C37 61.7(5) . . ?
C65 Ir3 C38 148.3(5) . . ?
C57 Ir3 C38 135.6(6) . . ?
C36 Ir3 C38 61.3(6) . . ?
C35 Ir3 C38 62.4(6) . . ?
C39 Ir3 C38 35.9(4) . . ?
C37 Ir3 C38 36.7(4) . . ?
C65 Ir3 Br3 92.6(4) . . ?
C57 Ir3 Br3 87.1(4) . . ?
C36 Ir3 Br3 144.6(4) . . ?
C35 Ir3 Br3 147.8(5) . . ?
C39 Ir3 Br3 110.2(4) . . ?
C37 Ir3 Br3 107.5(4) . . ?
C38 Ir3 Br3 91.9(4) . . ?
C61 Ir4 C55 76.6(6) . . ?
C61 Ir4 C48 101.7(8) . . ?
C55 Ir4 C48 118.6(8) . . ?
C61 Ir4 C47 127.0(7) . . ?
C55 Ir4 C47 94.8(6) . . ?
C48 Ir4 C47 37.6(5) . . ?
C61 Ir4 C46 163.0(6) . . ?
C55 Ir4 C46 108.3(6) . . ?
C48 Ir4 C46 61.5(8) . . ?
C47 Ir4 C46 37.8(5) . . ?
C61 Ir4 C49 107.5(7) . . ?
C55 Ir4 C49 155.2(7) . . ?
C48 Ir4 C49 36.8(5) . . ?
C47 Ir4 C49 62.7(7) . . ?
C46 Ir4 C49 61.1(7) . . ?
C61 Ir4 C45 138.5(6) . . ?
C55 Ir4 C45 144.4(6) . . ?
C48 Ir4 C45 59.3(8) . . ?
C47 Ir4 C45 61.6(7) . . ?
C46 Ir4 C45 36.8(4) . . ?
C49 Ir4 C45 34.6(4) . . ?
C61 Ir4 Br4 94.4(4) . . ?
C55 Ir4 Br4 87.7(4) . . ?
C48 Ir4 Br4 151.6(7) . . ?
C47 Ir4 Br4 137.9(6) . . ?
C46 Ir4 Br4 101.9(5) . . ?
C49 Ir4 Br4 115.8(7) . . ?
C45 Ir4 Br4 93.3(5) . . ?
C95 Ir5 C94 76.7(6) . . ?
C95 Ir5 C73 101.4(6) . . ?
C94 Ir5 C73 120.1(6) . . ?
C95 Ir5 C69 127.6(6) . . ?
C94 Ir5 C69 95.0(6) . . ?
C73 Ir5 C69 39.1(6) . . ?
C95 Ir5 C70 164.2(6) . . ?
C94 Ir5 C70 104.7(6) . . ?
C73 Ir5 C70 64.0(6) . . ?
C69 Ir5 C70 37.0(6) . . ?
C95 Ir5 C71 141.8(6) . . ?
C94 Ir5 C71 141.5(6) . . ?
C73 Ir5 C71 62.9(6) . . ?
C69 Ir5 C71 62.9(6) . . ?
C70 Ir5 C71 38.7(6) . . ?
C95 Ir5 C72 111.4(6) . . ?
C94 Ir5 C72 156.4(6) . . ?
C73 Ir5 C72 37.8(6) . . ?
C69 Ir5 C72 62.1(6) . . ?
C70 Ir5 C72 61.4(6) . . ?
C71 Ir5 C72 34.9(5) . . ?
C95 Ir5 Br5 89.5(4) . . ?
C94 Ir5 Br5 86.0(4) . . ?
C73 Ir5 Br5 153.3(5) . . ?
C69 Ir5 Br5 142.2(5) . . ?
C70 Ir5 Br5 106.3(4) . . ?
C71 Ir5 Br5 93.6(4) . . ?
C72 Ir5 Br5 115.5(5) . . ?
C99 Ir6 C90 77.0(6) . . ?
C99 Ir6 C79 118.4(7) . . ?
C90 Ir6 C79 99.0(6) . . ?
C99 Ir6 C83 99.1(7) . . ?
C90 Ir6 C83 127.2(7) . . ?
C79 Ir6 C83 36.5(7) . . ?
C99 Ir6 C80 156.2(7) . . ?
C90 Ir6 C80 100.5(6) . . ?
C79 Ir6 C80 38.0(6) . . ?
C83 Ir6 C80 63.1(7) . . ?
C99 Ir6 C82 113.4(7) . . ?
C90 Ir6 C82 160.0(7) . . ?
C79 Ir6 C82 61.1(7) . . ?
C83 Ir6 C82 36.9(7) . . ?
C80 Ir6 C82 62.8(7) . . ?
C99 Ir6 C81 150.7(7) . . ?
C90 Ir6 C81 132.2(7) . . ?
C79 Ir6 C81 61.6(7) . . ?
C83 Ir6 C81 62.9(7) . . ?
C80 Ir6 C81 36.6(6) . . ?
C82 Ir6 C81 38.4(7) . . ?
C99 Ir6 Br6 90.7(4) . . ?
C90 Ir6 Br6 87.5(4) . . ?
C79 Ir6 Br6 150.8(6) . . ?
C83 Ir6 Br6 145.2(6) . . ?
C80 Ir6 Br6 113.0(5) . . ?
C82 Ir6 Br6 108.7(6) . . ?
C81 Ir6 Br6 93.1(5) . . ?
C129 Ir7 C127 77.5(6) . . ?
C129 Ir7 C104 118.3(7) . . ?
C127 Ir7 C104 99.1(7) . . ?
C129 Ir7 C105 155.2(8) . . ?
C127 Ir7 C105 100.8(7) . . ?
C104 Ir7 C105 37.0(7) . . ?
C129 Ir7 C106 148.1(9) . . ?
C127 Ir7 C106 133.9(9) . . ?
C104 Ir7 C106 59.6(8) . . ?
C105 Ir7 C106 36.8(8) . . ?
C129 Ir7 C103 98.6(7) . . ?
C127 Ir7 C103 127.7(8) . . ?
C104 Ir7 C103 36.9(7) . . ?
C105 Ir7 C103 62.5(8) . . ?
C106 Ir7 C103 59.8(9) . . ?
C129 Ir7 C107 112.4(8) . . ?
C127 Ir7 C107 159.7(7) . . ?
C104 Ir7 C107 60.7(7) . . ?
C105 Ir7 C107 62.5(8) . . ?
C106 Ir7 C107 36.3(8) . . ?
C103 Ir7 C107 35.9(7) . . ?
C129 Ir7 Br7 91.1(4) . . ?
C127 Ir7 Br7 87.5(4) . . ?
C104 Ir7 Br7 150.6(6) . . ?
C105 Ir7 Br7 113.7(7) . . ?
C106 Ir7 Br7 95.4(7) . . ?
C103 Ir7 Br7 144.7(6) . . ?
C107 Ir7 Br7 109.3(6) . . ?
C133 Ir8 C125 77.3(6) . . ?
C133 Ir8 C113 102.1(6) . . ?
C125 Ir8 C113 121.0(6) . . ?
C133 Ir8 C117 127.3(7) . . ?
C125 Ir8 C117 96.0(6) . . ?
C113 Ir8 C117 37.9(6) . . ?
C133 Ir8 C116 164.8(6) . . ?
C125 Ir8 C116 105.1(6) . . ?
C113 Ir8 C116 63.7(6) . . ?
C117 Ir8 C116 38.0(6) . . ?
C133 Ir8 C114 110.4(6) . . ?
C125 Ir8 C114 157.8(6) . . ?
C113 Ir8 C114 38.1(6) . . ?
C117 Ir8 C114 62.6(6) . . ?
C116 Ir8 C114 62.1(6) . . ?
C133 Ir8 C115 141.2(6) . . ?
C125 Ir8 C115 141.5(6) . . ?
C113 Ir8 C115 62.6(6) . . ?
C117 Ir8 C115 63.2(6) . . ?
C116 Ir8 C115 38.5(6) . . ?
C114 Ir8 C115 35.3(6) . . ?
C133 Ir8 Br8 89.3(4) . . ?
C125 Ir8 Br8 85.0(4) . . ?
C113 Ir8 Br8 153.3(5) . . ?
C117 Ir8 Br8 142.8(5) . . ?
C116 Ir8 Br8 105.8(5) . . ?
C114 Ir8 Br8 115.2(5) . . ?
C115 Ir8 Br8 93.5(4) . . ?

loop_
_geom_bond_atom_site_label_1
_geom_bond_atom_site_label_2
_geom_bond_distance
_geom_bond_site_symmetry_2
_geom_bond_publ_flag
C1 C2 1.39(3) . ?
C1 C8 1.47(2) . ?
C1 C5 1.47(2) . ?
C1 Ir1 2.195(18) . ?
C2 C3 1.38(2) . ?
C2 C9 1.50(2) . ?
C2 Ir1 2.117(17) . ?
C3 C4 1.36(2) . ?
C3 C10 1.52(3) . ?
C3 Ir1 2.154(16) . ?
C4 C5 1.37(2) . ?
C4 C7 1.53(2) . ?
C4 Ir1 2.269(16) . ?
C5 C6 1.48(2) . ?
C5 Ir1 2.267(17) . ?
C6 H6A 0.9600 . ?
C6 H6B 0.9600 . ?
C6 H6C 0.9600 . ?
C7 H7A 0.9600 . ?
C7 H7B 0.9600 . ?
C7 H7C 0.9600 . ?
C8 H8A 0.9600 . ?
C8 H8B 0.9600 . ?
C8 H8C 0.9600 . ?
C9 H9A 0.9600 . ?
C9 H9B 0.9600 . ?
C9 H9C 0.9600 . ?
C10 H10A 0.9600 . ?
C10 H10B 0.9600 . ?
C10 H10C 0.9600 . ?
C11 C12 1.40(2) . ?
C11 C15 1.43(2) . ?
C11 C20 1.49(2) . ?
C11 Ir2 2.173(14) . ?
C12 C13 1.41(2) . ?
C12 C19 1.57(2) . ?
C12 Ir2 2.218(14) . ?
C13 C14 1.39(2) . ?
C13 C18 1.57(2) . ?
C13 Ir2 2.262(18) . ?
C14 C15 1.46(3) . ?
C14 C17 1.50(2) . ?
C14 Ir2 2.263(18) . ?
C15 C16 1.50(2) . ?
C15 Ir2 2.128(16) . ?
C16 H16A 0.9600 . ?
C16 H16B 0.9600 . ?
C16 H16C 0.9600 . ?
C17 H17A 0.9600 . ?
C17 H17B 0.9600 . ?
C17 H17C 0.9600 . ?
C18 H18A 0.9600 . ?
C18 H18B 0.9600 . ?
C18 H18C 0.9600 . ?
C19 H19A 0.9600 . ?
C19 H19B 0.9600 . ?
C19 H19C 0.9600 . ?
C20 H20A 0.9600 . ?
C20 H20B 0.9600 . ?
C20 H20C 0.9600 . ?
C21 C22 1.360(19) . ?
C21 C26 1.387(18) . ?
C21 N4 1.429(16) . ?
C22 C23 1.408(17) . ?
C22 Ir2 2.057(14) . ?
C23 C24 1.431(17) . ?
C23 H23 0.9300 . ?
C24 C25 1.370(19) . ?
C24 Ir1 2.053(13) . ?
C25 N2 1.404(16) . ?
C25 C26 1.417(18) . ?
C26 H26 0.9300 . ?
C27 N4 1.360(17) . ?
C27 N6 1.370(17) . ?
C27 Ir2 1.985(16) . ?
C28 N5 1.295(17) . ?
C28 N6 1.385(19) . ?
C28 H28 0.9300 . ?
C29 N6 1.456(17) . ?
C29 C30 1.49(2) . ?
C29 H29A 0.9700 . ?
C29 H29B 0.9700 . ?
C30 H30A 0.9600 . ?
C30 H30B 0.9600 . ?
C30 H30C 0.9600 . ?
C31 N2 1.333(17) . ?
C31 N1 1.361(17) . ?
C31 Ir1 1.988(16) . ?
C32 N1 1.341(19) . ?
C32 N3 1.352(17) . ?
C32 H32 0.9300 . ?
C33 N1 1.439(17) . ?
C33 C34 1.58(2) . ?
C33 H33A 0.9700 . ?
C33 H33B 0.9700 . ?
C34 H34A 0.9600 . ?
C34 H34B 0.9600 . ?
C34 H34C 0.9600 . ?
C35 C39 1.417(15) . ?
C35 C36 1.449(14) . ?
C35 C40 1.46(2) . ?
C35 Ir3 2.170(16) . ?
C36 C37 1.415(14) . ?
C36 C41 1.55(2) . ?
C36 Ir3 2.156(14) . ?
C37 C38 1.433(15) . ?
C37 C42 1.495(19) . ?
C37 Ir3 2.263(15) . ?
C38 C39 1.390(15) . ?
C38 C43 1.49(2) . ?
C38 Ir3 2.285(16) . ?
C39 C44 1.53(2) . ?
C39 Ir3 2.218(16) . ?
C40 H40A 0.9600 . ?
C40 H40B 0.9600 . ?
C40 H40C 0.9600 . ?
C41 H41A 0.9600 . ?
C41 H41B 0.9600 . ?
C41 H41C 0.9600 . ?
C42 H42A 0.9600 . ?
C42 H42B 0.9600 . ?
C42 H42C 0.9600 . ?
C43 H43A 0.9600 . ?
C43 H43B 0.9600 . ?
C43 H43C 0.9600 . ?
C44 H44A 0.9600 . ?
C44 H44B 0.9600 . ?
C44 H44C 0.9600 . ?
C45 C49 1.374(17) . ?
C45 C46 1.434(15) . ?
C45 C54 1.44(3) . ?
C45 Ir4 2.322(18) . ?
C46 C47 1.406(16) . ?
C46 C53 1.45(3) . ?
C46 Ir4 2.212(18) . ?
C47 C48 1.367(17) . ?
C47 C52 1.45(2) . ?
C47 Ir4 2.124(16) . ?
C48 C49 1.404(17) . ?
C48 C51 1.53(3) . ?
C48 Ir4 2.112(19) . ?
C49 C50 1.44(2) . ?
C49 Ir4 2.298(19) . ?
C50 H50A 0.9600 . ?
C50 H50B 0.9600 . ?
C50 H50C 0.9600 . ?
C51 H51A 0.9600 . ?
C51 H51B 0.9600 . ?
C51 H51C 0.9600 . ?
C52 H52A 0.9600 . ?
C52 H52B 0.9600 . ?
C52 H52C 0.9600 . ?
C53 H53A 0.9600 . ?
C53 H53B 0.9600 . ?
C53 H53C 0.9600 . ?
C54 H54A 0.9600 . ?
C54 H54B 0.9600 . ?
C54 H54C 0.9600 . ?
C55 C60 1.369(19) . ?
C55 C56 1.402(17) . ?
C55 Ir4 2.056(13) . ?
C56 C57 1.406(17) . ?
C56 H56 0.9300 . ?
C57 C58 1.389(19) . ?
C57 Ir3 2.039(14) . ?
C58 C59 1.410(18) . ?
C58 N7 1.420(15) . ?
C59 C60 1.386(18) . ?
C59 H59 0.9300 . ?
C60 N10 1.390(16) . ?
C61 N10 1.344(17) . ?
C61 N12 1.345(17) . ?
C61 Ir4 1.993(16) . ?
C62 N11 1.328(17) . ?
C62 N12 1.339(19) . ?
C62 H62 0.9300 . ?
C63 N12 1.473(17) . ?
C63 C64 1.50(2) . ?
C63 H63A 0.9700 . ?
C63 H63B 0.9700 . ?
C64 H64A 0.9600 . ?
C64 H64B 0.9600 . ?
C64 H64C 0.9600 . ?
C65 N7 1.313(16) . ?
C65 N9 1.346(16) . ?
C65 Ir3 2.011(15) . ?
C66 N8 1.333(16) . ?
C66 N9 1.355(19) . ?
C66 H66 0.9300 . ?
C67 N9 1.421(17) . ?
C67 C68 1.53(2) . ?
C67 H67A 0.9700 . ?
C67 H67B 0.9700 . ?
C68 H68A 0.9600 . ?
C68 H68B 0.9600 . ?
C68 H68C 0.9600 . ?
C69 C70 1.40(2) . ?
C69 C73 1.44(2) . ?
C69 C74 1.53(2) . ?
C69 Ir5 2.181(16) . ?
C70 C75 1.47(2) . ?
C70 C71 1.48(2) . ?
C70 Ir5 2.214(17) . ?
C71 C72 1.37(2) . ?
C71 C76 1.51(2) . ?
C71 Ir5 2.256(18) . ?
C72 C73 1.45(2) . ?
C72 C77 1.55(2) . ?
C72 Ir5 2.305(15) . ?
C73 C78 1.49(2) . ?
C73 Ir5 2.127(15) . ?
C74 H74A 0.9600 . ?
C74 H74B 0.9600 . ?
C74 H74C 0.9600 . ?
C75 H75A 0.9600 . ?
C75 H75B 0.9600 . ?
C75 H75C 0.9600 . ?
C76 H76A 0.9600 . ?
C76 H76B 0.9600 . ?
C76 H76C 0.9600 . ?
C77 H77A 0.9600 . ?
C77 H77B 0.9600 . ?
C77 H77C 0.9600 . ?
C78 H78A 0.9600 . ?
C78 H78B 0.9600 . ?
C78 H78C 0.9600 . ?
C79 C83 1.35(2) . ?
C79 C80 1.41(2) . ?
C79 C87 1.52(2) . ?
C79 Ir6 2.119(16) . ?
C80 C81 1.41(2) . ?
C80 C88 1.50(2) . ?
C80 Ir6 2.218(18) . ?
C81 C86 1.44(2) . ?
C81 C82 1.49(3) . ?
C81 Ir6 2.272(18) . ?
C82 C83 1.41(3) . ?
C82 C85 1.54(3) . ?
C82 Ir6 2.253(16) . ?
C83 C84 1.44(3) . ?
C83 Ir6 2.190(16) . ?
C84 H84A 0.9600 . ?
C84 H84B 0.9600 . ?
C84 H84C 0.9600 . ?
C85 H85A 0.9600 . ?
C85 H85B 0.9600 . ?
C85 H85C 0.9600 . ?
C86 H86A 0.9600 . ?
C86 H86B 0.9600 . ?
C86 H86C 0.9600 . ?
C87 H87A 0.9600 . ?
C87 H87B 0.9600 . ?
C87 H87C 0.9600 . ?
C88 H88A 0.9600 . ?
C88 H88B 0.9600 . ?
C88 H88C 0.9600 . ?
C89 C90 1.372(18) . ?
C89 C94 1.445(18) . ?
C89 H89 0.9300 . ?
C90 C91 1.392(19) . ?
C90 Ir6 2.037(14) . ?
C91 C92 1.394(18) . ?
C91 N16 1.423(16) . ?
C92 C93 1.378(18) . ?
C92 H92 0.9300 . ?
C93 C94 1.385(19) . ?
C93 N14 1.433(16) . ?
C94 Ir5 2.036(14) . ?
C95 N14 1.373(18) . ?
C95 N13 1.387(17) . ?
C95 Ir5 1.970(17) . ?
C96 N13 1.28(2) . ?
C96 N15 1.319(18) . ?
C96 H96 0.9300 . ?
C97 N13 1.48(2) . ?
C97 C98 1.50(2) . ?
C97 H97A 0.9700 . ?
C97 H97B 0.9700 . ?
C98 H98A 0.9600 . ?
C98 H98B 0.9600 . ?
C98 H98C 0.9600 . ?
C99 N16 1.333(17) . ?
C99 N18 1.355(18) . ?
C99 Ir6 1.994(17) . ?
C100 N17 1.308(18) . ?
C100 N18 1.38(2) . ?
C100 H100 0.9300 . ?
C101 N18 1.457(19) . ?
C101 C102 1.52(2) . ?
C101 H10D 0.9700 . ?
C101 H10E 0.9700 . ?
C102 H10F 0.9600 . ?
C102 H10G 0.9600 . ?
C102 H10H 0.9600 . ?
C103 C104 1.38(3) . ?
C103 C107 1.38(3) . ?
C103 C109 1.52(3) . ?
C103 Ir7 2.221(18) . ?
C104 C105 1.38(3) . ?
C104 C108 1.56(3) . ?
C104 Ir7 2.143(18) . ?
C105 C106 1.40(3) . ?
C105 C112 1.45(3) . ?
C105 Ir7 2.20(2) . ?
C106 C107 1.40(3) . ?
C106 C111 1.54(3) . ?
C106 Ir7 2.22(2) . ?
C107 C110 1.54(3) . ?
C107 Ir7 2.261(19) . ?
C108 H10I 0.9600 . ?
C108 H10J 0.9600 . ?
C108 H10K 0.9600 . ?
C109 H10L 0.9600 . ?
C109 H10M 0.9600 . ?
C109 H10N 0.9600 . ?
C110 H11J 0.9600 . ?
C110 H11K 0.9600 . ?
C110 H11L 0.9600 . ?
C111 H11M 0.9600 . ?
C111 H11N 0.9600 . ?
C111 H11O 0.9600 . ?
C112 H11G 0.9600 . ?
C112 H11H 0.9600 . ?
C112 H11I 0.9600 . ?
C113 C117 1.42(2) . ?
C113 C114 1.46(2) . ?
C113 C122 1.51(2) . ?
C113 Ir8 2.173(16) . ?
C114 C115 1.39(2) . ?
C114 C121 1.56(2) . ?
C114 Ir8 2.283(15) . ?
C115 C116 1.50(2) . ?
C115 C120 1.51(2) . ?
C115 Ir8 2.305(17) . ?
C116 C117 1.44(2) . ?
C116 C119 1.48(2) . ?
C116 Ir8 2.250(17) . ?
C117 C118 1.52(2) . ?
C117 Ir8 2.183(16) . ?
C118 H11A 0.9600 . ?
C118 H11B 0.9600 . ?
C118 H11C 0.9600 . ?
C119 H11D 0.9600 . ?
C119 H11E 0.9600 . ?
C119 H11F 0.9600 . ?
C120 H12A 0.9600 . ?
C120 H12B 0.9600 . ?
C120 H12C 0.9600 . ?
C121 H12D 0.9600 . ?
C121 H12E 0.9600 . ?
C121 H12F 0.9600 . ?
C122 H12G 0.9600 . ?
C122 H12H 0.9600 . ?
C122 H12I 0.9600 . ?
C123 C124 1.373(17) . ?
C123 C128 1.403(18) . ?
C123 H123 0.9300 . ?
C124 C125 1.385(19) . ?
C124 N19 1.410(16) . ?
C125 C126 1.427(18) . ?
C125 Ir8 2.051(14) . ?
C126 C127 1.366(18) . ?
C126 H126 0.9300 . ?
C127 C128 1.37(2) . ?
C127 Ir7 2.071(15) . ?
C128 N22 1.406(16) . ?
C129 N24 1.335(18) . ?
C129 N22 1.349(18) . ?
C129 Ir7 2.009(17) . ?
C130 N23 1.269(19) . ?
C130 N24 1.33(2) . ?
C130 H130 0.9300 . ?
C131 C132 1.48(2) . ?
C131 N24 1.50(2) . ?
C131 H13A 0.9700 . ?
C131 H13B 0.9700 . ?
C132 H13C 0.9600 . ?
C132 H13D 0.9600 . ?
C132 H13E 0.9600 . ?
C133 N19 1.355(17) . ?
C133 N21 1.358(17) . ?
C133 Ir8 1.999(16) . ?
C134 N20 1.276(17) . ?
C134 N21 1.326(19) . ?
C134 H134 0.9300 . ?
C135 N21 1.452(18) . ?
C135 C136 1.49(2) . ?
C135 H13F 0.9700 . ?
C135 H13G 0.9700 . ?
C136 H13H 0.9600 . ?
C136 H13I 0.9600 . ?
C136 H13J 0.9600 . ?
N2 N3 1.378(16) . ?
N4 N5 1.391(16) . ?
N7 N8 1.365(15) . ?
N10 N11 1.400(16) . ?
N14 N15 1.371(16) . ?
N16 N17 1.381(16) . ?
N19 N20 1.380(16) . ?
N22 N23 1.395(16) . ?
Ir1 Br1 2.5351(18) . ?
Ir2 Br2 2.5290(18) . ?
Ir3 Br3 2.5247(17) . ?
Ir4 Br4 2.5342(18) . ?
Ir5 Br5 2.5290(18) . ?
Ir6 Br6 2.5310(18) . ?
Ir7 Br7 2.5291(19) . ?
Ir8 Br8 2.5293(19) . ?

loop_
_geom_torsion_atom_site_label_1
_geom_torsion_atom_site_label_2
_geom_torsion_atom_site_label_3
_geom_torsion_atom_site_label_4
_geom_torsion
_geom_torsion_site_symmetry_1
_geom_torsion_site_symmetry_2
_geom_torsion_site_symmetry_3
_geom_torsion_site_symmetry_4
_geom_torsion_publ_flag
C8 C1 C2 C3 168.5(17) . . . . ?
C5 C1 C2 C3 0(2) . . . . ?
Ir1 C1 C2 C3 -65.3(13) . . . . ?
C8 C1 C2 C9 -2(3) . . . . ?
C5 C1 C2 C9 -170.9(15) . . . . ?
Ir1 C1 C2 C9 124.0(17) . . . . ?
C8 C1 C2 Ir1 -126.2(18) . . . . ?
C5 C1 C2 Ir1 65.1(11) . . . . ?
C1 C2 C3 C4 0(2) . . . . ?
C9 C2 C3 C4 170.3(18) . . . . ?
Ir1 C2 C3 C4 -66.1(15) . . . . ?
C1 C2 C3 C10 -173.6(18) . . . . ?
C9 C2 C3 C10 -4(3) . . . . ?
Ir1 C2 C3 C10 120.1(19) . . . . ?
C1 C2 C3 Ir1 66.3(13) . . . . ?
C9 C2 C3 Ir1 -124(2) . . . . ?
C2 C3 C4 C5 0(2) . . . . ?
C10 C3 C4 C5 173(2) . . . . ?
Ir1 C3 C4 C5 -62.0(14) . . . . ?
C2 C3 C4 C7 -168.5(19) . . . . ?
C10 C3 C4 C7 5(4) . . . . ?
Ir1 C3 C4 C7 130(2) . . . . ?
C2 C3 C4 Ir1 61.7(13) . . . . ?
C10 C3 C4 Ir1 -125(2) . . . . ?
C3 C4 C5 C1 0(2) . . . . ?
C7 C4 C5 C1 169.2(18) . . . . ?
Ir1 C4 C5 C1 -58.7(12) . . . . ?
C3 C4 C5 C6 -176.6(18) . . . . ?
C7 C4 C5 C6 -8(3) . . . . ?
Ir1 C4 C5 C6 124.5(19) . . . . ?
C3 C4 C5 Ir1 58.9(14) . . . . ?
C7 C4 C5 Ir1 -132(2) . . . . ?
C2 C1 C5 C4 0(2) . . . . ?
C8 C1 C5 C4 -168.5(18) . . . . ?
Ir1 C1 C5 C4 61.5(13) . . . . ?
C2 C1 C5 C6 176.7(18) . . . . ?
C8 C1 C5 C6 8(3) . . . . ?
Ir1 C1 C5 C6 -121.8(18) . . . . ?
C2 C1 C5 Ir1 -61.5(12) . . . . ?
C8 C1 C5 Ir1 129.9(19) . . . . ?
C15 C11 C12 C13 -2.2(19) . . . . ?
C20 C11 C12 C13 176.0(16) . . . . ?
Ir2 C11 C12 C13 -63.3(12) . . . . ?
C15 C11 C12 C19 -169.5(16) . . . . ?
C20 C11 C12 C19 9(3) . . . . ?
Ir2 C11 C12 C19 129.4(18) . . . . ?
C15 C11 C12 Ir2 61.1(11) . . . . ?
C20 C11 C12 Ir2 -120.7(17) . . . . ?
C11 C12 C13 C14 0(2) . . . . ?
C19 C12 C13 C14 168.5(15) . . . . ?
Ir2 C12 C13 C14 -61.0(13) . . . . ?
C11 C12 C13 C18 -178.2(16) . . . . ?
C19 C12 C13 C18 -10(3) . . . . ?
Ir2 C12 C13 C18 120.8(17) . . . . ?
C11 C12 C13 Ir2 61.0(11) . . . . ?
C19 C12 C13 Ir2 -130.5(15) . . . . ?
C12 C13 C14 C15 2(2) . . . . ?
C18 C13 C14 C15 -179.7(17) . . . . ?
Ir2 C13 C14 C15 -57.5(11) . . . . ?
C12 C13 C14 C17 -171.3(18) . . . . ?
C18 C13 C14 C17 7(3) . . . . ?
Ir2 C13 C14 C17 129(2) . . . . ?
C12 C13 C14 Ir2 59.7(12) . . . . ?
C18 C13 C14 Ir2 -122.2(18) . . . . ?
C12 C11 C15 C14 3.6(19) . . . . ?
C20 C11 C15 C14 -174.6(16) . . . . ?
Ir2 C11 C15 C14 67.4(12) . . . . ?
C12 C11 C15 C16 174.1(16) . . . . ?
C20 C11 C15 C16 -4(3) . . . . ?
Ir2 C11 C15 C16 -122.0(17) . . . . ?
C12 C11 C15 Ir2 -63.9(11) . . . . ?
C20 C11 C15 Ir2 118.0(17) . . . . ?
C13 C14 C15 C11 -3.6(19) . . . . ?
C17 C14 C15 C11 170.5(16) . . . . ?
Ir2 C14 C15 C11 -65.3(11) . . . . ?
C13 C14 C15 C16 -173.5(17) . . . . ?
C17 C14 C15 C16 1(3) . . . . ?
Ir2 C14 C15 C16 124.8(19) . . . . ?
C13 C14 C15 Ir2 61.7(12) . . . . ?
C17 C14 C15 Ir2 -124.2(17) . . . . ?
C26 C21 C22 C23 -2(2) . . . . ?
N4 C21 C22 C23 -175.2(11) . . . . ?
C26 C21 C22 Ir2 179.3(10) . . . . ?
N4 C21 C22 Ir2 6.6(15) . . . . ?
C21 C22 C23 C24 5(2) . . . . ?
Ir2 C22 C23 C24 -176.6(10) . . . . ?
C22 C23 C24 C25 -7(2) . . . . ?
C22 C23 C24 Ir1 177.9(10) . . . . ?
C23 C24 C25 N2 -172.3(11) . . . . ?
Ir1 C24 C25 N2 3.1(16) . . . . ?
C23 C24 C25 C26 6(2) . . . . ?
Ir1 C24 C25 C26 -178.2(10) . . . . ?
C22 C21 C26 C25 2(2) . . . . ?
N4 C21 C26 C25 173.4(11) . . . . ?
C24 C25 C26 C21 -4(2) . . . . ?
N2 C25 C26 C21 174.9(12) . . . . ?
C39 C35 C36 C37 -0.1(18) . . . . ?
C40 C35 C36 C37 -174.8(18) . . . . ?
Ir3 C35 C36 C37 65.5(12) . . . . ?
C39 C35 C36 C41 173.6(15) . . . . ?
C40 C35 C36 C41 -1(3) . . . . ?
Ir3 C35 C36 C41 -120.8(16) . . . . ?
C39 C35 C36 Ir3 -65.6(11) . . . . ?
C40 C35 C36 Ir3 119.7(19) . . . . ?
C35 C36 C37 C38 0.2(18) . . . . ?
C41 C36 C37 C38 -173.4(15) . . . . ?
Ir3 C36 C37 C38 62.9(11) . . . . ?
C35 C36 C37 C42 171.7(17) . . . . ?
C41 C36 C37 C42 -2(3) . . . . ?
Ir3 C36 C37 C42 -125.6(18) . . . . ?
C35 C36 C37 Ir3 -62.7(11) . . . . ?
C41 C36 C37 Ir3 123.6(17) . . . . ?
C36 C37 C38 C39 -0.3(19) . . . . ?
C42 C37 C38 C39 -172.6(15) . . . . ?
Ir3 C37 C38 C39 59.1(12) . . . . ?
C36 C37 C38 C43 -179.9(16) . . . . ?
C42 C37 C38 C43 8(3) . . . . ?
Ir3 C37 C38 C43 -120.5(17) . . . . ?
C36 C37 C38 Ir3 -59.5(11) . . . . ?
C42 C37 C38 Ir3 128.2(16) . . . . ?
C37 C38 C39 C35 0(2) . . . . ?
C43 C38 C39 C35 179.9(17) . . . . ?
Ir3 C38 C39 C35 60.3(12) . . . . ?
C37 C38 C39 C44 170.4(16) . . . . ?
C43 C38 C39 C44 -10(3) . . . . ?
Ir3 C38 C39 C44 -129.6(17) . . . . ?
C37 C38 C39 Ir3 -60.0(12) . . . . ?
C43 C38 C39 Ir3 119.5(19) . . . . ?
C36 C35 C39 C38 -0.1(19) . . . . ?
C40 C35 C39 C38 174.7(17) . . . . ?
Ir3 C35 C39 C38 -63.6(13) . . . . ?
C36 C35 C39 C44 -170.9(15) . . . . ?
C40 C35 C39 C44 4(3) . . . . ?
Ir3 C35 C39 C44 125.7(15) . . . . ?
C36 C35 C39 Ir3 63.4(10) . . . . ?
C40 C35 C39 Ir3 -121.7(18) . . . . ?
C49 C45 C46 C47 1(2) . . . . ?
C54 C45 C46 C47 -178.5(19) . . . . ?
Ir4 C45 C46 C47 60.9(12) . . . . ?
C49 C45 C46 C53 178(2) . . . . ?
C54 C45 C46 C53 -1(3) . . . . ?
Ir4 C45 C46 C53 -122(2) . . . . ?
C49 C45 C46 Ir4 -59.5(15) . . . . ?
C54 C45 C46 Ir4 121(2) . . . . ?
C45 C46 C47 C48 -2(2) . . . . ?
C53 C46 C47 C48 -179(2) . . . . ?
Ir4 C46 C47 C48 64.2(13) . . . . ?
C45 C46 C47 C52 169.6(17) . . . . ?
C53 C46 C47 C52 -7(3) . . . . ?
Ir4 C46 C47 C52 -124.2(19) . . . . ?
C45 C46 C47 Ir4 -66.2(13) . . . . ?
C53 C46 C47 Ir4 117(2) . . . . ?
C46 C47 C48 C49 2(2) . . . . ?
C52 C47 C48 C49 -169.0(19) . . . . ?
Ir4 C47 C48 C49 68.9(16) . . . . ?
C46 C47 C48 C51 171.9(16) . . . . ?
C52 C47 C48 C51 1(3) . . . . ?
Ir4 C47 C48 C51 -121.3(18) . . . . ?
C46 C47 C48 Ir4 -66.8(13) . . . . ?
C52 C47 C48 Ir4 122(2) . . . . ?
C46 C45 C49 C48 0(2) . . . . ?
C54 C45 C49 C48 179.7(19) . . . . ?
Ir4 C45 C49 C48 -57.1(14) . . . . ?
C46 C45 C49 C50 -168(2) . . . . ?
C54 C45 C49 C50 12(4) . . . . ?
Ir4 C45 C49 C50 135(2) . . . . ?
C46 C45 C49 Ir4 56.9(13) . . . . ?
C54 C45 C49 Ir4 -123.2(19) . . . . ?
C47 C48 C49 C45 -1(3) . . . . ?
C51 C48 C49 C45 -169(2) . . . . ?
Ir4 C48 C49 C45 63.3(15) . . . . ?
C47 C48 C49 C50 167.7(18) . . . . ?
C51 C48 C49 C50 0(4) . . . . ?
Ir4 C48 C49 C50 -128(2) . . . . ?
C47 C48 C49 Ir4 -64.5(15) . . . . ?
C51 C48 C49 Ir4 128(3) . . . . ?
C60 C55 C56 C57 0.1(19) . . . . ?
Ir4 C55 C56 C57 -177.1(10) . . . . ?
C55 C56 C57 C58 0(2) . . . . ?
C55 C56 C57 Ir3 179.3(10) . . . . ?
C56 C57 C58 C59 1(2) . . . . ?
Ir3 C57 C58 C59 -178.4(9) . . . . ?
C56 C57 C58 N7 174.6(11) . . . . ?
Ir3 C57 C58 N7 -4.6(15) . . . . ?
C57 C58 C59 C60 -2.0(19) . . . . ?
N7 C58 C59 C60 -174.8(12) . . . . ?
C56 C55 C60 C59 -1(2) . . . . ?
Ir4 C55 C60 C59 176.1(10) . . . . ?
C56 C55 C60 N10 174.4(11) . . . . ?
Ir4 C55 C60 N10 -8.1(15) . . . . ?
C58 C59 C60 C55 2(2) . . . . ?
C58 C59 C60 N10 -173.0(12) . . . . ?
C73 C69 C70 C75 174.1(16) . . . . ?
C74 C69 C70 C75 -3(3) . . . . ?
Ir5 C69 C70 C75 -126.5(17) . . . . ?
C73 C69 C70 C71 3.8(19) . . . . ?
C74 C69 C70 C71 -173.2(15) . . . . ?
Ir5 C69 C70 C71 63.2(12) . . . . ?
C73 C69 C70 Ir5 -59.4(11) . . . . ?
C74 C69 C70 Ir5 123.6(17) . . . . ?
C69 C70 C71 C72 3.0(19) . . . . ?
C75 C70 C71 C72 -167.5(17) . . . . ?
Ir5 C70 C71 C72 64.8(13) . . . . ?
C69 C70 C71 C76 173.0(17) . . . . ?
C75 C70 C71 C76 2(3) . . . . ?
Ir5 C70 C71 C76 -125.1(17) . . . . ?
C69 C70 C71 Ir5 -61.9(12) . . . . ?
C75 C70 C71 Ir5 127.6(17) . . . . ?
C70 C71 C72 C73 -8(2) . . . . ?
C76 C71 C72 C73 -177.9(18) . . . . ?
Ir5 C71 C72 C73 52.9(12) . . . . ?
C70 C71 C72 C77 171.9(15) . . . . ?
C76 C71 C72 C77 2(3) . . . . ?
Ir5 C71 C72 C77 -126.7(16) . . . . ?
C70 C71 C72 Ir5 -61.4(11) . . . . ?
C76 C71 C72 Ir5 129(2) . . . . ?
C70 C69 C73 C72 -8.8(19) . . . . ?
C74 C69 C73 C72 168.4(15) . . . . ?
Ir5 C69 C73 C72 -70.9(11) . . . . ?
C70 C69 C73 C78 -171.5(16) . . . . ?
C74 C69 C73 C78 6(3) . . . . ?
Ir5 C69 C73 C78 126.4(18) . . . . ?
C70 C69 C73 Ir5 62.2(12) . . . . ?
C74 C69 C73 Ir5 -120.7(15) . . . . ?
C71 C72 C73 C69 10.7(19) . . . . ?
C77 C72 C73 C69 -169.7(16) . . . . ?
Ir5 C72 C73 C69 67.2(11) . . . . ?
C71 C72 C73 C78 174.2(16) . . . . ?
C77 C72 C73 C78 -6(3) . . . . ?
Ir5 C72 C73 C78 -129.3(18) . . . . ?
C71 C72 C73 Ir5 -56.5(13) . . . . ?
C77 C72 C73 Ir5 123.1(17) . . . . ?
C83 C79 C80 C81 -1(2) . . . . ?
C87 C79 C80 C81 -173.8(16) . . . . ?
Ir6 C79 C80 C81 64.4(12) . . . . ?
C83 C79 C80 C88 170.7(17) . . . . ?
C87 C79 C80 C88 -2(3) . . . . ?
Ir6 C79 C80 C88 -123.8(19) . . . . ?
C83 C79 C80 Ir6 -65.5(14) . . . . ?
C87 C79 C80 Ir6 121.8(17) . . . . ?
C79 C80 C81 C86 -178.2(19) . . . . ?
C88 C80 C81 C86 9(3) . . . . ?
Ir6 C80 C81 C86 -118(2) . . . . ?
C79 C80 C81 C82 0.6(19) . . . . ?
C88 C80 C81 C82 -171.8(16) . . . . ?
Ir6 C80 C81 C82 60.6(13) . . . . ?
C79 C80 C81 Ir6 -60.0(11) . . . . ?
C88 C80 C81 Ir6 127.6(17) . . . . ?
C80 C81 C82 C83 0(2) . . . . ?
C86 C81 C82 C83 178.8(19) . . . . ?
Ir6 C81 C82 C83 60.3(13) . . . . ?
C80 C81 C82 C85 171.0(17) . . . . ?
C86 C81 C82 C85 -10(3) . . . . ?
Ir6 C81 C82 C85 -128.8(19) . . . . ?
C80 C81 C82 Ir6 -60.2(12) . . . . ?
C86 C81 C82 Ir6 118(2) . . . . ?
C80 C79 C83 C82 1(2) . . . . ?
C87 C79 C83 C82 173.9(16) . . . . ?
Ir6 C79 C83 C82 -64.4(13) . . . . ?
C80 C79 C83 C84 -172.1(19) . . . . ?
C87 C79 C83 C84 1(3) . . . . ?
Ir6 C79 C83 C84 122(2) . . . . ?
C80 C79 C83 Ir6 65.6(13) . . . . ?
C87 C79 C83 Ir6 -121.7(17) . . . . ?
C81 C82 C83 C79 -1(2) . . . . ?
C85 C82 C83 C79 -170(2) . . . . ?
Ir6 C82 C83 C79 61.1(12) . . . . ?
C81 C82 C83 C84 172.8(19) . . . . ?
C85 C82 C83 C84 4(4) . . . . ?
Ir6 C82 C83 C84 -125(2) . . . . ?
C81 C82 C83 Ir6 -61.9(13) . . . . ?
C85 C82 C83 Ir6 129(2) . . . . ?
C94 C89 C90 C91 -2(2) . . . . ?
C94 C89 C90 Ir6 178.5(10) . . . . ?
C89 C90 C91 C92 6(2) . . . . ?
Ir6 C90 C91 C92 -175.1(10) . . . . ?
C89 C90 C91 N16 -174.5(11) . . . . ?
Ir6 C90 C91 N16 4.8(15) . . . . ?
C90 C91 C92 C93 -3.2(19) . . . . ?
N16 C91 C92 C93 176.8(11) . . . . ?
C91 C92 C93 C94 -2.8(19) . . . . ?
C91 C92 C93 N14 178.3(10) . . . . ?
C92 C93 C94 C89 5(2) . . . . ?
N14 C93 C94 C89 -175.6(11) . . . . ?
C92 C93 C94 Ir5 -175.9(10) . . . . ?
N14 C93 C94 Ir5 3.1(14) . . . . ?
C90 C89 C94 C93 -3(2) . . . . ?
C90 C89 C94 Ir5 178.9(11) . . . . ?
C107 C103 C104 C105 -1(3) . . . . ?
C109 C103 C104 C105 177(2) . . . . ?
Ir7 C103 C104 C105 -64.9(16) . . . . ?
C107 C103 C104 C108 -177.3(17) . . . . ?
C109 C103 C104 C108 0(3) . . . . ?
Ir7 C103 C104 C108 118.8(17) . . . . ?
C107 C103 C104 Ir7 63.9(15) . . . . ?
C109 C103 C104 Ir7 -118(2) . . . . ?
C103 C104 C105 C106 0(3) . . . . ?
C108 C104 C105 C106 176(2) . . . . ?
Ir7 C104 C105 C106 -64.9(16) . . . . ?
C103 C104 C105 C112 -171(2) . . . . ?
C108 C104 C105 C112 5(4) . . . . ?
Ir7 C104 C105 C112 124(2) . . . . ?
C103 C104 C105 Ir7 65.4(15) . . . . ?
C108 C104 C105 Ir7 -119(2) . . . . ?
C104 C105 C106 C107 0(3) . . . . ?
C112 C105 C106 C107 172(2) . . . . ?
Ir7 C105 C106 C107 -62.5(19) . . . . ?
C104 C105 C106 C111 -178(2) . . . . ?
C112 C105 C106 C111 -6(4) . . . . ?
Ir7 C105 C106 C111 119(2) . . . . ?
C104 C105 C106 Ir7 62.8(14) . . . . ?
C112 C105 C106 Ir7 -126(2) . . . . ?
C104 C103 C107 C106 1(2) . . . . ?
C109 C103 C107 C106 -177(2) . . . . ?
Ir7 C103 C107 C106 61.6(16) . . . . ?
C104 C103 C107 C110 169(2) . . . . ?
C109 C103 C107 C110 -9(4) . . . . ?
Ir7 C103 C107 C110 -130(3) . . . . ?
C104 C103 C107 Ir7 -60.5(14) . . . . ?
C109 C103 C107 Ir7 122(2) . . . . ?
C105 C106 C107 C103 -1(3) . . . . ?
C111 C106 C107 C103 177(2) . . . . ?
Ir7 C106 C107 C103 -61.9(15) . . . . ?
C105 C106 C107 C110 -170(2) . . . . ?
C111 C106 C107 C110 8(4) . . . . ?
Ir7 C106 C107 C110 129(2) . . . . ?
C105 C106 C107 Ir7 61.1(18) . . . . ?
C111 C106 C107 Ir7 -121(3) . . . . ?
C117 C113 C114 C115 -3(2) . . . . ?
C122 C113 C114 C115 -175.5(16) . . . . ?
Ir8 C113 C114 C115 61.0(13) . . . . ?
C117 C113 C114 C121 170.6(17) . . . . ?
C122 C113 C114 C121 -1(3) . . . . ?
Ir8 C113 C114 C121 -124.9(19) . . . . ?
C117 C113 C114 Ir8 -64.5(11) . . . . ?
C122 C113 C114 Ir8 123.5(18) . . . . ?
C113 C114 C115 C116 2(2) . . . . ?
C121 C114 C115 C116 -172.2(16) . . . . ?
Ir8 C114 C115 C116 59.6(11) . . . . ?
C113 C114 C115 C120 178.9(17) . . . . ?
C121 C114 C115 C120 4(3) . . . . ?
Ir8 C114 C115 C120 -123.9(19) . . . . ?
C113 C114 C115 Ir8 -57.2(12) . . . . ?
C121 C114 C115 Ir8 128.2(17) . . . . ?
C114 C115 C116 C117 -0.5(19) . . . . ?
C120 C115 C116 C117 -177.0(17) . . . . ?
Ir8 C115 C116 C117 60.8(11) . . . . ?
C114 C115 C116 C119 172.5(16) . . . . ?
C120 C115 C116 C119 -4(3) . . . . ?
Ir8 C115 C116 C119 -126.2(17) . . . . ?
C114 C115 C116 Ir8 -61.3(12) . . . . ?
C120 C115 C116 Ir8 122.2(18) . . . . ?
C114 C113 C117 C116 3.1(19) . . . . ?
C122 C113 C117 C116 174.9(16) . . . . ?
Ir8 C113 C117 C116 -63.8(12) . . . . ?
C114 C113 C117 C118 -172.7(15) . . . . ?
C122 C113 C117 C118 -1(3) . . . . ?
Ir8 C113 C117 C118 120.4(16) . . . . ?
C114 C113 C117 Ir8 66.8(11) . . . . ?
C122 C113 C117 Ir8 -121.3(18) . . . . ?
C119 C116 C117 C113 -173.9(17) . . . . ?
C115 C116 C117 C113 -1.6(19) . . . . ?
Ir8 C116 C117 C113 62.0(12) . . . . ?
C119 C116 C117 C118 2(3) . . . . ?
C115 C116 C117 C118 174.3(14) . . . . ?
Ir8 C116 C117 C118 -122.1(15) . . . . ?
C119 C116 C117 Ir8 124.1(19) . . . . ?
C115 C116 C117 Ir8 -63.6(11) . . . . ?
C128 C123 C124 C125 2.1(19) . . . . ?
C128 C123 C124 N19 -176.6(11) . . . . ?
C123 C124 C125 C126 -1(2) . . . . ?
N19 C124 C125 C126 177.8(11) . . . . ?
C123 C124 C125 Ir8 175.4(10) . . . . ?
N19 C124 C125 Ir8 -5.8(15) . . . . ?
C124 C125 C126 C127 -3(2) . . . . ?
Ir8 C125 C126 C127 -178.9(11) . . . . ?
C125 C126 C127 C128 5(2) . . . . ?
C125 C126 C127 Ir7 -174.9(11) . . . . ?
C126 C127 C128 C123 -4(2) . . . . ?
Ir7 C127 C128 C123 175.9(10) . . . . ?
C126 C127 C128 N22 173.3(12) . . . . ?
Ir7 C127 C128 N22 -6.4(15) . . . . ?
C124 C123 C128 C127 0.8(19) . . . . ?
C124 C123 C128 N22 -176.7(11) . . . . ?
N3 C32 N1 C31 -2.0(19) . . . . ?
N3 C32 N1 C33 173.9(13) . . . . ?
N2 C31 N1 C32 4.3(17) . . . . ?
Ir1 C31 N1 C32 -174.6(14) . . . . ?
N2 C31 N1 C33 -171.5(13) . . . . ?
Ir1 C31 N1 C33 10(3) . . . . ?
C34 C33 N1 C32 -110.5(18) . . . . ?
C34 C33 N1 C31 65(2) . . . . ?
N1 C31 N2 N3 -5.4(16) . . . . ?
Ir1 C31 N2 N3 173.8(9) . . . . ?
N1 C31 N2 C25 174.7(11) . . . . ?
Ir1 C31 N2 C25 -6.0(16) . . . . ?
C24 C25 N2 C31 1.8(18) . . . . ?
C26 C25 N2 C31 -176.9(13) . . . . ?
C24 C25 N2 N3 -178.0(13) . . . . ?
C26 C25 N2 N3 3(2) . . . . ?
N1 C32 N3 N2 -1.3(16) . . . . ?
C31 N2 N3 C32 4.3(16) . . . . ?
C25 N2 N3 C32 -175.9(13) . . . . ?
N6 C27 N4 N5 -1.9(16) . . . . ?
Ir2 C27 N4 N5 175.5(9) . . . . ?
N6 C27 N4 C21 174.7(11) . . . . ?
Ir2 C27 N4 C21 -7.8(16) . . . . ?
C22 C21 N4 C27 0.6(17) . . . . ?
C26 C21 N4 C27 -172.4(12) . . . . ?
C22 C21 N4 N5 176.8(12) . . . . ?
C26 C21 N4 N5 4(2) . . . . ?
N6 C28 N5 N4 0.3(17) . . . . ?
C27 N4 N5 C28 1.1(16) . . . . ?
C21 N4 N5 C28 -175.1(13) . . . . ?
N4 C27 N6 C28 1.9(16) . . . . ?
Ir2 C27 N6 C28 -174.6(14) . . . . ?
N4 C27 N6 C29 -170.0(13) . . . . ?
Ir2 C27 N6 C29 14(3) . . . . ?
N5 C28 N6 C27 -1.5(19) . . . . ?
N5 C28 N6 C29 170.3(14) . . . . ?
C30 C29 N6 C27 68(2) . . . . ?
C30 C29 N6 C28 -102.4(19) . . . . ?
N9 C65 N7 N8 1.2(16) . . . . ?
Ir3 C65 N7 N8 -176.0(9) . . . . ?
N9 C65 N7 C58 -174.9(11) . . . . ?
Ir3 C65 N7 C58 8.0(16) . . . . ?
C57 C58 N7 C65 -2.0(17) . . . . ?
C59 C58 N7 C65 171.7(12) . . . . ?
C57 C58 N7 N8 -177.7(12) . . . . ?
C59 C58 N7 N8 -4(2) . . . . ?
N9 C66 N8 N7 -3.1(16) . . . . ?
C65 N7 N8 C66 1.1(15) . . . . ?
C58 N7 N8 C66 176.8(12) . . . . ?
N7 C65 N9 C66 -2.9(16) . . . . ?
Ir3 C65 N9 C66 173.4(12) . . . . ?
N7 C65 N9 C67 170.9(14) . . . . ?
Ir3 C65 N9 C67 -13(3) . . . . ?
N8 C66 N9 C65 4.0(18) . . . . ?
N8 C66 N9 C67 -170.1(13) . . . . ?
C68 C67 N9 C65 -65(2) . . . . ?
C68 C67 N9 C66 107.8(18) . . . . ?
N12 C61 N10 C60 -175.2(11) . . . . ?
Ir4 C61 N10 C60 11.9(16) . . . . ?
N12 C61 N10 N11 -2.9(15) . . . . ?
Ir4 C61 N10 N11 -175.8(9) . . . . ?
C55 C60 N10 C61 -2.3(17) . . . . ?
C59 C60 N10 C61 173.6(13) . . . . ?
C55 C60 N10 N11 -173.4(12) . . . . ?
C59 C60 N10 N11 2(2) . . . . ?
N12 C62 N11 N10 -0.4(16) . . . . ?
C61 N10 N11 C62 2.1(15) . . . . ?
C60 N10 N11 C62 173.5(13) . . . . ?
N11 C62 N12 C61 -1.3(18) . . . . ?
N11 C62 N12 C63 -168.8(13) . . . . ?
N10 C61 N12 C62 2.5(16) . . . . ?
Ir4 C61 N12 C62 172.5(13) . . . . ?
N10 C61 N12 C63 169.3(14) . . . . ?
Ir4 C61 N12 C63 -21(2) . . . . ?
C64 C63 N12 C62 102.9(19) . . . . ?
C64 C63 N12 C61 -62(2) . . . . ?
N15 C96 N13 C95 1(2) . . . . ?
N15 C96 N13 C97 172.0(15) . . . . ?
N14 C95 N13 C96 -2.3(16) . . . . ?
Ir5 C95 N13 C96 179.3(14) . . . . ?
N14 C95 N13 C97 -173.5(13) . . . . ?
Ir5 C95 N13 C97 8(2) . . . . ?
C98 C97 N13 C96 -90(2) . . . . ?
C98 C97 N13 C95 79(2) . . . . ?
N13 C95 N14 N15 2.6(15) . . . . ?
Ir5 C95 N14 N15 -178.5(9) . . . . ?
N13 C95 N14 C93 172.9(10) . . . . ?
Ir5 C95 N14 C93 -8.2(15) . . . . ?
C92 C93 N14 N15 -9.1(19) . . . . ?
C94 C93 N14 N15 171.9(12) . . . . ?
C92 C93 N14 C95 -177.9(11) . . . . ?
C94 C93 N14 C95 3.0(15) . . . . ?
N13 C96 N15 N14 0.2(18) . . . . ?
C95 N14 N15 C96 -1.8(15) . . . . ?
C93 N14 N15 C96 -170.5(13) . . . . ?
N18 C99 N16 N17 -0.2(16) . . . . ?
Ir6 C99 N16 N17 -179.2(9) . . . . ?
N18 C99 N16 C91 171.4(11) . . . . ?
Ir6 C99 N16 C91 -7.6(16) . . . . ?
C90 C91 N16 C99 1.7(16) . . . . ?
C92 C91 N16 C99 -178.4(12) . . . . ?
C90 C91 N16 N17 172.1(12) . . . . ?
C92 C91 N16 N17 -7.9(19) . . . . ?
N18 C100 N17 N16 1.4(16) . . . . ?
C99 N16 N17 C100 -0.7(16) . . . . ?
C91 N16 N17 C100 -171.2(12) . . . . ?
N16 C99 N18 C100 1.0(16) . . . . ?
Ir6 C99 N18 C100 179.7(13) . . . . ?
N16 C99 N18 C101 -173.6(13) . . . . ?
Ir6 C99 N18 C101 5(3) . . . . ?
N17 C100 N18 C99 -1.6(18) . . . . ?
N17 C100 N18 C101 173.1(14) . . . . ?
C102 C101 N18 C99 81(2) . . . . ?
C102 C101 N18 C100 -93(2) . . . . ?
N21 C133 N19 N20 -1.4(16) . . . . ?
Ir8 C133 N19 N20 178.9(9) . . . . ?
N21 C133 N19 C124 -172.9(11) . . . . ?
Ir8 C133 N19 C124 7.4(16) . . . . ?
C123 C124 N19 C133 177.9(12) . . . . ?
C125 C124 N19 C133 -1.0(17) . . . . ?
C123 C124 N19 N20 8(2) . . . . ?
C125 C124 N19 N20 -170.9(13) . . . . ?
N21 C134 N20 N19 -2.3(17) . . . . ?
C133 N19 N20 C134 2.3(16) . . . . ?
C124 N19 N20 C134 172.7(13) . . . . ?
N20 C134 N21 C133 1.6(19) . . . . ?
N20 C134 N21 C135 -172.5(15) . . . . ?
N19 C133 N21 C134 0.0(16) . . . . ?
Ir8 C133 N21 C134 179.5(14) . . . . ?
N19 C133 N21 C135 174.3(13) . . . . ?
Ir8 C133 N21 C135 -6(3) . . . . ?
C136 C135 N21 C134 97(2) . . . . ?
C136 C135 N21 C133 -76(2) . . . . ?
N24 C129 N22 N23 3.0(15) . . . . ?
Ir7 C129 N22 N23 -179.2(8) . . . . ?
N24 C129 N22 C128 -172.4(11) . . . . ?
Ir7 C129 N22 C128 5.4(15) . . . . ?
C127 C128 N22 C129 0.8(17) . . . . ?
C123 C128 N22 C129 178.5(12) . . . . ?
C127 C128 N22 N23 -173.8(12) . . . . ?
C123 C128 N22 N23 4(2) . . . . ?
N24 C130 N23 N22 2(2) . . . . ?
C129 N22 N23 C130 -3.4(16) . . . . ?
C128 N22 N23 C130 171.4(13) . . . . ?
N23 C130 N24 C129 -1(2) . . . . ?
N23 C130 N24 C131 -171.3(15) . . . . ?
N22 C129 N24 C130 -1.4(17) . . . . ?
Ir7 C129 N24 C130 -178.1(14) . . . . ?
N22 C129 N24 C131 169.4(14) . . . . ?
Ir7 C129 N24 C131 -7(3) . . . . ?
C132 C131 N24 C130 86(2) . . . . ?
C132 C131 N24 C129 -83(2) . . . . ?
